data_4318464
loop_
_publ_author_name
'Maochun Hong'
'Rong Cao'
'Hiroyuki Kawaguchi'
'Kazuyuki Tatsumi'

_publ_section_title
;
 Synthesis and Reactions of Group 6 Metal Half-Sandwich Complexes of
 2,2-Dicyanoethylene-1,1-dichalcogenolates [(Cp*)M{E2CC(CN)2}2]- (M = Mo,
 W; E = S, Se)
;
_journal_name_full 'Inorganic Chemistry'
_journal_page_first 4824
_journal_page_last 4833
_journal_paper_doi 10.1021/ic025609a
_journal_volume 41
_journal_year 2002
_chemical_formula_moiety 'C24 H30 N2 Mo2 Se5 '
_chemical_formula_sum 'C24 H30 Mo2 N2 Se5'
_chemical_formula_weight 933.19
_space_group_IT_number 14
_symmetry_cell_setting monoclinic
_symmetry_Int_Tables_number 14
_symmetry_space_group_name_Hall '-P 2ybc'
_symmetry_space_group_name_H-M 'P 1 21/c 1'
_audit_creation_date 'Wed Sep 30 20:10:22 1998'
_audit_creation_method 'from TEXRAY.INF file'
_cell_angle_alpha 90
_cell_angle_beta 109.8749(4)
_cell_angle_gamma 90
_cell_formula_units_Z 4
_cell_length_a 12.4408(7)
_cell_length_b 15.4474(3)
_cell_length_c 15.2899(2)
_cell_measurement_reflns_used 0
_cell_measurement_temperature 273.2
_cell_measurement_theta_max 0.0
_cell_measurement_theta_min 0.0
_cell_volume 2763.36(17)
_computing_cell_refinement 'MSC/AFC Diffractometer Control'
_computing_data_collection 'MSC/AFC Diffractometer Control'
_computing_data_reduction teXsan
_computing_publication_material teXsan
_computing_structure_refinement teXsan
_computing_structure_solution SHELXS86
_diffrn_ambient_temperature 273.2
_diffrn_measurement_device_type 'Rigaku unknown'
_diffrn_orient_matrix_UB_11 0.00000
_diffrn_orient_matrix_UB_12 0.00000
_diffrn_orient_matrix_UB_13 0.00000
_diffrn_orient_matrix_UB_21 0.00000
_diffrn_orient_matrix_UB_22 0.00000
_diffrn_orient_matrix_UB_23 0.00000
_diffrn_orient_matrix_UB_31 0.00000
_diffrn_orient_matrix_UB_32 0.00000
_diffrn_orient_matrix_UB_33 0.00000
_diffrn_radiation_detector 'scintillation counter'
_diffrn_radiation_monochromator graphite
_diffrn_radiation_source 'Rigaku sealed tube'
_diffrn_radiation_type 'Mo K\a'
_diffrn_radiation_wavelength 0.7107
_diffrn_reflns_av_R_equivalents 0.000
_diffrn_reflns_av_sigmaI/netI 0.045
_diffrn_reflns_limit_h_max 16
_diffrn_reflns_limit_h_min 0
_diffrn_reflns_limit_k_max 19
_diffrn_reflns_limit_k_min 0
_diffrn_reflns_limit_l_max 17
_diffrn_reflns_limit_l_min -19
_diffrn_reflns_number 6034
_diffrn_reflns_reduction_process 'Lp corrections applied'
_diffrn_reflns_theta_max 0.00
_diffrn_reflns_theta_min 0.00
_diffrn_standards_decay_% 0.00
_diffrn_standards_interval_count 0
_diffrn_standards_number 0
_exptl_absorpt_coefficient_mu 7.510
_exptl_absorpt_correction_type none
_exptl_crystal_colour dark-red
_exptl_crystal_density_diffrn 2.243
_exptl_crystal_density_method 'not measured'
_exptl_crystal_description priism
_exptl_crystal_F_000 1768.00
_exptl_crystal_size_max 0.350
_exptl_crystal_size_mid 0.200
_exptl_crystal_size_min 0.120
_refine_diff_density_max 1.19
_refine_diff_density_min -1.04
_refine_ls_extinction_method none
_refine_ls_goodness_of_fit_ref 1.945
_refine_ls_hydrogen_treatment noref
_refine_ls_matrix_type full
_refine_ls_number_constraints 0
_refine_ls_number_parameters 329
_refine_ls_number_reflns 4925
_refine_ls_number_restraints 0
_refine_ls_R_factor_all 0.0387
_refine_ls_R_factor_gt 0.0387
_refine_ls_shift/su_max 0.0170
_refine_ls_shift/su_mean 0.0030
_refine_ls_structure_factor_coef F
_refine_ls_weighting_details 'w = 1/[\s^2^(Fo) + 0.00031|Fo|^2^]'
_refine_ls_weighting_scheme calc
_refine_ls_wR_factor_gt 0.0503
_refine_ls_wR_factor_ref 0.0503
_reflns_number_gt 4925
_reflns_number_total 6034
_reflns_threshold_expression >2.0sigma(I)
_cod_data_source_file ic025609a_s1_6.cif
_cod_data_source_block Cp*2Mo2(Se(Se)3C=C(CN)2
_cod_depositor_comments
;
The following automatic conversions were performed:
'_reflns_observed_expression' tag replaced with
'_reflns_threshold_expression' tag as specified in the replacement
file
'cod-tools/trunk/perl-scripts/inputs/replacement_tags.lst'.

'_atom_site_calc_flags'
tag replaced with '_atom_site_calc_flag' tag as specified in the
replacement file
'cod-tools/trunk/perl-scripts/inputs/replacement_tags.lst'.

'_atom_type_scat_imag'
tag replaced with '_atom_type_scat_dispersion_imag' tag as specified
in the replacement file
'cod-tools/trunk/perl-scripts/inputs/replacement_tags.lst'.

Automatic conversion script
Id: cif_correct_tags 3137 2015-03-23 15:08:43Z antanas 
;
_cod_original_cell_volume 2763.4(1)
_cod_original_sg_symbol_H-M 'P 21/c '
_cod_original_formula_sum 'C24 H30 N2 Mo2 Se5 '
_cod_database_code 4318464

loop_
_symmetry_equiv_pos_as_xyz
x,y,z
-x,1/2+y,1/2-z
-x,-y,-z
x,1/2-y,1/2+z

loop_
_atom_site_label
_atom_site_type_symbol
_atom_site_fract_x
_atom_site_fract_y
_atom_site_fract_z
_atom_site_U_iso_or_equiv
_atom_site_adp_type
_atom_site_occupancy
_atom_site_calc_flag
_atom_site_refinement_flags
_atom_site_disorder_assembly
_atom_site_disorder_group
Mo(1) Mo 0.08153(4) 0.21586(3) 0.82536(3) 0.0168(1) Uani 1.00 d . . .
Mo(2) Mo 0.25957(4) 0.31848(3) 0.90903(3) 0.0180(1) Uani 1.00 d . . .
Se(1) Se 0.28781(5) 0.15985(4) 0.86605(5) 0.0194(2) Uani 0.90 d P . .
Se(2) Se 0.28479(6) 0.11138(4) 1.07765(4) 0.0260(2) Uani 0.90 d P . .
Se(3) Se 0.15751(5) 0.23696(4) 1.00242(3) 0.0191(1) Uani 1.00 d . . .
Se(4) Se 0.05519(6) 0.36291(5) 0.88757(5) 0.0219(2) Uani 0.90 d P . .
Se(5) Se 0.1781(3) 0.3021(2) 0.7386(2) 0.0216(4) Uani 0.90 d P . .
Se(6) Se 0.2981(5) 0.1708(4) 0.8251(5) 0.021(2) Uani 0.10 d P . .
Se(9) Se 0.0798(6) 0.3318(5) 0.9240(5) 0.024(2) Uani 0.10 d P . .
Se(10) Se 0.162(2) 0.324(1) 0.741(2) 0.022(4) Uani 0.10 d P . .
Se(11) Se 0.2327(4) 0.1734(3) 0.9957(3) 0.020(1) Uiso 0.10 d P . .
N(1) N 0.3872(6) -0.0551(4) 0.8138(4) 0.051(2) Uani 1.00 d . . .
N(2) N 0.3832(6) -0.1134(4) 1.0908(4) 0.056(2) Uani 1.00 d . . .
C(1) C -0.1178(5) 0.1957(4) 0.7732(4) 0.027(1) Uani 1.00 d . . .
C(2) C -0.0680(4) 0.1250(4) 0.8327(3) 0.023(1) Uani 1.00 d . . .
C(3) C 0.0023(4) 0.0776(3) 0.7923(3) 0.020(1) Uani 1.00 d . . .
C(4) C -0.0051(5) 0.1197(4) 0.7071(3) 0.023(1) Uani 1.00 d . . .
C(5) C -0.0783(5) 0.1918(4) 0.6952(4) 0.027(1) Uani 1.00 d . . .
C(6) C -0.2047(6) 0.2561(5) 0.7862(5) 0.042(2) Uani 1.00 d . . .
C(7) C -0.0898(6) 0.0995(4) 0.9197(4) 0.036(2) Uani 1.00 d . . .
C(8) C 0.0593(5) -0.0065(4) 0.8285(4) 0.032(2) Uani 1.00 d . . .
C(9) C 0.0521(5) 0.0878(4) 0.6408(4) 0.034(2) Uani 1.00 d . . .
C(10) C -0.1194(6) 0.2493(4) 0.6099(4) 0.042(2) Uani 1.00 d . . .
C(11) C 0.3267(5) 0.4519(4) 0.9809(4) 0.032(2) Uani 1.00 d . . .
C(12) C 0.3845(5) 0.3863(4) 1.0443(4) 0.028(1) Uani 1.00 d . . .
C(13) C 0.4502(5) 0.3371(4) 1.0022(4) 0.026(1) Uani 1.00 d . . .
C(14) C 0.4345(5) 0.3723(4) 0.9125(4) 0.028(1) Uani 1.00 d . . .
C(15) C 0.3593(5) 0.4443(4) 0.8998(4) 0.031(2) Uani 1.00 d . . .
C(16) C 0.2549(6) 0.5235(5) 0.9977(5) 0.055(2) Uani 1.00 d . . .
C(17) C 0.3815(5) 0.3739(5) 1.1412(4) 0.042(2) Uani 1.00 d . . .
C(18) C 0.5303(5) 0.2646(4) 1.0482(4) 0.038(2) Uani 1.00 d . . .
C(19) C 0.4941(6) 0.3436(5) 0.8467(4) 0.045(2) Uani 1.00 d . . .
C(20) C 0.3252(7) 0.5062(5) 0.8189(4) 0.050(2) Uani 1.00 d . . .
C(21) C 0.3152(5) 0.0807(4) 0.9696(4) 0.029(2) Uani 1.00 d . . .
C(22) C 0.3543(5) 0.0015(4) 0.9604(4) 0.029(2) Uani 1.00 d . . .
C(23) C 0.3739(5) -0.0292(4) 0.8788(4) 0.032(2) Uani 1.00 d . . .
C(24) C 0.3692(6) -0.0628(5) 1.0335(5) 0.040(2) Uani 1.00 d . . .
H(1) H -0.1733 0.2847 0.8459 0.0508 Uiso 1.00 calc . . .
H(2) H -0.2249 0.2988 0.7369 0.0508 Uiso 1.00 calc . . .
H(3) H -0.2723 0.2236 0.7841 0.0508 Uiso 1.00 calc . . .
H(4) H -0.1402 0.1417 0.9326 0.0432 Uiso 1.00 calc . . .
H(5) H -0.1254 0.0429 0.9111 0.0432 Uiso 1.00 calc . . .
H(6) H -0.0180 0.0978 0.9710 0.0432 Uiso 1.00 calc . . .
H(7) H 0.0020 -0.0494 0.8272 0.0377 Uiso 1.00 calc . . .
H(8) H 0.1025 -0.0257 0.7899 0.0377 Uiso 1.00 calc . . .
H(9) H 0.1107 0.0012 0.8920 0.0377 Uiso 1.00 calc . . .
H(10) H 0.0239 0.0305 0.6188 0.0405 Uiso 1.00 calc . . .
H(11) H 0.0355 0.1271 0.5883 0.0405 Uiso 1.00 calc . . .
H(12) H 0.1342 0.0853 0.6726 0.0405 Uiso 1.00 calc . . .
H(13) H -0.0542 0.2757 0.5991 0.0497 Uiso 1.00 calc . . .
H(14) H -0.1618 0.2149 0.5561 0.0497 Uiso 1.00 calc . . .
H(15) H -0.1685 0.2943 0.6196 0.0497 Uiso 1.00 calc . . .
H(16) H 0.2918 0.5788 0.9977 0.0675 Uiso 1.00 calc . . .
H(17) H 0.1804 0.5235 0.9485 0.0675 Uiso 1.00 calc . . .
H(18) H 0.2445 0.5149 1.0571 0.0675 Uiso 1.00 calc . . .
H(19) H 0.3038 0.3637 1.1383 0.0499 Uiso 1.00 calc . . .
H(20) H 0.4288 0.3245 1.1699 0.0499 Uiso 1.00 calc . . .
H(21) H 0.4111 0.4254 1.1778 0.0499 Uiso 1.00 calc . . .
H(22) H 0.4879 0.2193 1.0661 0.0453 Uiso 1.00 calc . . .
H(23) H 0.5648 0.2414 1.0050 0.0453 Uiso 1.00 calc . . .
H(24) H 0.5896 0.2865 1.1030 0.0453 Uiso 1.00 calc . . .
H(25) H 0.5406 0.2930 0.8718 0.0542 Uiso 1.00 calc . . .
H(26) H 0.4380 0.3294 0.7867 0.0542 Uiso 1.00 calc . . .
H(27) H 0.5430 0.3900 0.8389 0.0542 Uiso 1.00 calc . . .
H(28) H 0.3532 0.5637 0.8403 0.0592 Uiso 1.00 calc . . .
H(29) H 0.3575 0.4870 0.7728 0.0592 Uiso 1.00 calc . . .
H(30) H 0.2423 0.5077 0.7913 0.0592 Uiso 1.00 calc . . .

loop_
_atom_site_aniso_label
_atom_site_aniso_U_11
_atom_site_aniso_U_22
_atom_site_aniso_U_33
_atom_site_aniso_U_12
_atom_site_aniso_U_13
_atom_site_aniso_U_23
Mo(1) 0.0194(2) 0.0150(2) 0.0150(2) -0.0044(2) 0.0044(2) 0.0005(1)
Mo(2) 0.0185(2) 0.0155(2) 0.0174(2) -0.0035(2) 0.0029(2) -0.0007(1)
Se(1) 0.0209(3) 0.0184(3) 0.0194(4) 0.0010(2) 0.0077(3) -0.0018(3)
Se(2) 0.0355(4) 0.0223(3) 0.0204(3) 0.0084(3) 0.0099(2) 0.0051(2)
Se(3) 0.0236(3) 0.0178(3) 0.0164(3) 0.0020(2) 0.0076(2) 0.0000(2)
Se(4) 0.0217(4) 0.0164(4) 0.0250(4) 0.0031(3) 0.0047(3) 0.0000(3)
Se(5) 0.0250(7) 0.022(1) 0.0174(5) -0.0073(7) 0.0061(4) 0.0022(7)
Se(6) 0.028(3) 0.018(3) 0.018(3) 0.000(2) 0.010(3) -0.001(2)
Se(9) 0.019(3) 0.024(4) 0.031(4) -0.003(3) 0.009(3) -0.014(3)
Se(10) 0.031(9) 0.017(9) 0.014(3) -0.014(6) 0.000(5) -0.004(6)
N(1) 0.072(4) 0.033(3) 0.062(4) 0.010(3) 0.042(3) -0.011(3)
N(2) 0.059(4) 0.052(4) 0.065(4) 0.013(3) 0.032(3) 0.021(3)
C(1) 0.019(3) 0.029(3) 0.028(3) -0.006(2) 0.004(2) -0.009(2)
C(2) 0.024(3) 0.022(3) 0.020(2) -0.005(2) 0.005(2) 0.000(2)
C(3) 0.024(3) 0.015(3) 0.022(2) -0.010(2) 0.007(2) -0.001(2)
C(4) 0.024(3) 0.024(3) 0.019(2) -0.008(2) 0.004(2) -0.002(2)
C(5) 0.025(3) 0.024(3) 0.025(3) -0.012(2) -0.001(2) 0.005(2)
C(6) 0.025(3) 0.041(4) 0.052(4) 0.000(3) 0.001(3) -0.004(3)
C(7) 0.044(4) 0.041(4) 0.030(3) -0.016(3) 0.021(3) -0.003(3)
C(8) 0.039(4) 0.020(3) 0.031(3) -0.002(3) 0.006(2) -0.001(2)
C(9) 0.043(4) 0.038(4) 0.025(3) -0.022(3) 0.018(3) -0.014(2)
C(10) 0.039(4) 0.039(4) 0.031(3) -0.010(3) -0.009(3) 0.012(3)
C(11) 0.022(3) 0.022(3) 0.042(3) -0.007(2) -0.002(2) -0.012(2)
C(12) 0.022(3) 0.030(3) 0.026(3) -0.009(2) 0.000(2) -0.012(2)
C(13) 0.023(3) 0.024(3) 0.028(3) -0.006(2) 0.002(2) -0.003(2)
C(14) 0.022(3) 0.028(3) 0.030(3) -0.012(2) 0.006(2) -0.002(2)
C(15) 0.025(3) 0.020(3) 0.038(3) -0.018(2) -0.005(2) 0.001(2)
C(16) 0.038(4) 0.033(4) 0.079(5) -0.003(3) 0.000(4) -0.032(4)
C(17) 0.032(3) 0.057(5) 0.031(3) -0.010(3) 0.003(3) -0.013(3)
C(18) 0.029(4) 0.035(4) 0.044(4) 0.001(3) 0.006(3) -0.002(3)
C(19) 0.028(3) 0.074(5) 0.034(3) -0.015(3) 0.010(3) -0.006(3)
C(20) 0.058(5) 0.030(4) 0.049(4) -0.022(3) 0.002(3) 0.007(3)
C(21) 0.021(3) 0.029(3) 0.035(3) -0.002(2) 0.007(2) -0.007(2)
C(22) 0.024(3) 0.030(3) 0.033(3) 0.005(3) 0.008(2) -0.006(2)
C(23) 0.033(3) 0.018(3) 0.044(3) 0.003(3) 0.011(3) -0.002(2)
C(24) 0.037(4) 0.038(4) 0.049(4) 0.004(3) 0.019(3) 0.002(3)

loop_
_atom_type_symbol
_atom_type_description
_atom_type_scat_dispersion_real
_atom_type_scat_dispersion_imag
_atom_type_scat_source
Mo Mo -1.683 0.686
;International Tables for Crystallography
(1992, Vol. C, Tables 4.2.6.8 and 6.1.1.1)
;
C C 0.003 0.002
;International Tables for Crystallography
(1992, Vol. C, Tables 4.2.6.8 and 6.1.1.1)
;
N N 0.006 0.003
;International Tables for Crystallography
(1992, Vol. C, Tables 4.2.6.8 and 6.1.1.1)
;
Se Se -0.093 2.226
;International Tables for Crystallography
(1992, Vol. C, Tables 4.2.6.8 and 6.1.1.1)
;
H H 0.000 0.000
;International Tables for Crystallography
(1992, Vol. C, Table 6.1.1.2)
;

loop_
_geom_angle_atom_site_label_1
_geom_angle_atom_site_label_2
_geom_angle_atom_site_label_3
_geom_angle
_geom_angle_site_symmetry_1
_geom_angle_site_symmetry_2
_geom_angle_site_symmetry_3
_geom_angle_publ_flag
Mo(2) Mo(1) Se(1) 59.18(2) 1_555 1_555 1_555 yes
Mo(2) Mo(1) Se(3) 58.08(2) 1_555 1_555 1_555 yes
Mo(2) Mo(1) Se(4) 58.57(2) 1_555 1_555 1_555 yes
Mo(2) Mo(1) Se(5) 57.29(8) 1_555 1_555 1_555 yes
Mo(2) Mo(1) Se(6) 60.2(1) 1_555 1_555 1_555 yes
Mo(2) Mo(1) Se(9) 55.0(2) 1_555 1_555 1_555 yes
Mo(2) Mo(1) Se(10) 56.1(6) 1_555 1_555 1_555 yes
Mo(2) Mo(1) Se(11) 59.6(1) 1_555 1_555 1_555 yes
Mo(2) Mo(1) C(1) 148.0(1) 1_555 1_555 1_555 yes
Mo(2) Mo(1) C(2) 150.2(1) 1_555 1_555 1_555 yes
Mo(2) Mo(1) C(3) 150.1(1) 1_555 1_555 1_555 yes
Mo(2) Mo(1) C(4) 148.1(1) 1_555 1_555 1_555 yes
Mo(2) Mo(1) C(5) 146.9(1) 1_555 1_555 1_555 yes
Se(1) Mo(1) Se(3) 78.96(2) 1_555 1_555 1_555 yes
Se(1) Mo(1) Se(4) 117.20(3) 1_555 1_555 1_555 yes
Se(1) Mo(1) Se(5) 71.54(7) 1_555 1_555 1_555 yes
Se(1) Mo(1) Se(6) 14.4(1) 1_555 1_555 1_555 yes
Se(1) Mo(1) Se(9) 109.1(2) 1_555 1_555 1_555 yes
Se(1) Mo(1) Se(10) 79.1(5) 1_555 1_555 1_555 yes
Se(1) Mo(1) Se(11) 51.8(1) 1_555 1_555 1_555 yes
Se(1) Mo(1) C(1) 152.4(1) 1_555 1_555 1_555 yes
Se(1) Mo(1) C(2) 121.6(1) 1_555 1_555 1_555 yes
Se(1) Mo(1) C(3) 93.3(1) 1_555 1_555 1_555 yes
Se(1) Mo(1) C(4) 97.7(1) 1_555 1_555 1_555 yes
Se(1) Mo(1) C(5) 130.3(2) 1_555 1_555 1_555 yes
Se(3) Mo(1) Se(4) 62.43(2) 1_555 1_555 1_555 yes
Se(3) Mo(1) Se(5) 115.30(8) 1_555 1_555 1_555 yes
Se(3) Mo(1) Se(6) 91.4(1) 1_555 1_555 1_555 yes
Se(3) Mo(1) Se(9) 46.0(2) 1_555 1_555 1_555 yes
Se(3) Mo(1) Se(10) 112.9(6) 1_555 1_555 1_555 yes
Se(3) Mo(1) Se(11) 30.1(1) 1_555 1_555 1_555 yes
Se(3) Mo(1) C(1) 110.0(1) 1_555 1_555 1_555 yes
Se(3) Mo(1) C(2) 92.2(1) 1_555 1_555 1_555 yes
Se(3) Mo(1) C(3) 108.8(1) 1_555 1_555 1_555 yes
Se(3) Mo(1) C(4) 144.6(1) 1_555 1_555 1_555 yes
Se(3) Mo(1) C(5) 145.9(1) 1_555 1_555 1_555 yes
Se(4) Mo(1) Se(5) 82.29(5) 1_555 1_555 1_555 yes
Se(4) Mo(1) Se(6) 118.3(1) 1_555 1_555 1_555 yes
Se(4) Mo(1) Se(9) 16.5(2) 1_555 1_555 1_555 yes
Se(4) Mo(1) Se(10) 73.8(4) 1_555 1_555 1_555 yes
Se(4) Mo(1) Se(11) 89.6(1) 1_555 1_555 1_555 yes
Se(4) Mo(1) C(1) 89.4(1) 1_555 1_555 1_555 yes
Se(4) Mo(1) C(2) 108.1(1) 1_555 1_555 1_555 yes
Se(4) Mo(1) C(3) 143.6(1) 1_555 1_555 1_555 yes
Se(4) Mo(1) C(4) 142.1(1) 1_555 1_555 1_555 yes
Se(4) Mo(1) C(5) 106.5(2) 1_555 1_555 1_555 yes
Se(5) Mo(1) Se(6) 59.0(1) 1_555 1_555 1_555 yes
Se(5) Mo(1) Se(9) 92.6(2) 1_555 1_555 1_555 yes
Se(5) Mo(1) Se(10) 9.2(4) 1_555 1_555 1_555 yes
Se(5) Mo(1) Se(11) 109.9(1) 1_555 1_555 1_555 yes
Se(5) Mo(1) C(1) 122.7(2) 1_555 1_555 1_555 yes
Se(5) Mo(1) C(2) 152.0(1) 1_555 1_555 1_555 yes
Se(5) Mo(1) C(3) 128.7(1) 1_555 1_555 1_555 yes
Se(5) Mo(1) C(4) 96.3(1) 1_555 1_555 1_555 yes
Se(5) Mo(1) C(5) 93.3(1) 1_555 1_555 1_555 yes
Se(6) Mo(1) Se(9) 114.3(2) 1_555 1_555 1_555 yes
Se(6) Mo(1) Se(10) 67.2(5) 1_555 1_555 1_555 yes
Se(6) Mo(1) Se(11) 65.6(2) 1_555 1_555 1_555 yes
Se(6) Mo(1) C(1) 151.1(2) 1_555 1_555 1_555 yes
Se(6) Mo(1) C(2) 129.0(2) 1_555 1_555 1_555 yes
Se(6) Mo(1) C(3) 96.2(2) 1_555 1_555 1_555 yes
Se(6) Mo(1) C(4) 91.8(2) 1_555 1_555 1_555 yes
Se(6) Mo(1) C(5) 120.5(2) 1_555 1_555 1_555 yes
Se(9) Mo(1) Se(10) 85.1(5) 1_555 1_555 1_555 yes
Se(9) Mo(1) Se(11) 73.9(2) 1_555 1_555 1_555 yes
Se(9) Mo(1) C(1) 94.6(2) 1_555 1_555 1_555 yes
Se(9) Mo(1) C(2) 104.1(2) 1_555 1_555 1_555 yes
Se(9) Mo(1) C(3) 137.9(2) 1_555 1_555 1_555 yes
Se(9) Mo(1) C(4) 153.2(2) 1_555 1_555 1_555 yes
Se(9) Mo(1) C(5) 118.8(2) 1_555 1_555 1_555 yes
Se(10) Mo(1) Se(11) 112.7(7) 1_555 1_555 1_555 yes
Se(10) Mo(1) C(1) 118.0(6) 1_555 1_555 1_555 yes
Se(10) Mo(1) C(2) 151.0(7) 1_555 1_555 1_555 yes
Se(10) Mo(1) C(3) 135.1(5) 1_555 1_555 1_555 yes
Se(10) Mo(1) C(4) 100.7(6) 1_555 1_555 1_555 yes
Se(10) Mo(1) C(5) 92.3(7) 1_555 1_555 1_555 yes
Se(11) Mo(1) C(1) 126.7(2) 1_555 1_555 1_555 yes
Se(11) Mo(1) C(2) 96.3(2) 1_555 1_555 1_555 yes
Se(11) Mo(1) C(3) 95.2(2) 1_555 1_555 1_555 yes
Se(11) Mo(1) C(4) 125.5(2) 1_555 1_555 1_555 yes
Se(11) Mo(1) C(5) 153.5(2) 1_555 1_555 1_555 yes
C(1) Mo(1) C(2) 35.1(2) 1_555 1_555 1_555 yes
C(1) Mo(1) C(3) 59.1(2) 1_555 1_555 1_555 yes
C(1) Mo(1) C(4) 59.4(2) 1_555 1_555 1_555 yes
C(1) Mo(1) C(5) 35.9(2) 1_555 1_555 1_555 yes
C(2) Mo(1) C(3) 35.5(2) 1_555 1_555 1_555 yes
C(2) Mo(1) C(4) 59.3(2) 1_555 1_555 1_555 yes
C(2) Mo(1) C(5) 59.1(2) 1_555 1_555 1_555 yes
C(3) Mo(1) C(4) 35.9(2) 1_555 1_555 1_555 yes
C(3) Mo(1) C(5) 59.4(2) 1_555 1_555 1_555 yes
C(4) Mo(1) C(5) 35.5(2) 1_555 1_555 1_555 yes
Mo(1) Mo(2) Se(1) 58.60(2) 1_555 1_555 1_555 yes
Mo(1) Mo(2) Se(3) 58.93(2) 1_555 1_555 1_555 yes
Mo(1) Mo(2) Se(4) 57.90(2) 1_555 1_555 1_555 yes
Mo(1) Mo(2) Se(5) 57.10(8) 1_555 1_555 1_555 yes
Mo(1) Mo(2) Se(6) 61.9(1) 1_555 1_555 1_555 yes
Mo(1) Mo(2) Se(9) 55.4(1) 1_555 1_555 1_555 yes
Mo(1) Mo(2) Se(10) 58.8(7) 1_555 1_555 1_555 yes
Mo(1) Mo(2) Se(11) 61.2(1) 1_555 1_555 1_555 yes
Mo(1) Mo(2) C(11) 148.1(1) 1_555 1_555 1_555 yes
Mo(1) Mo(2) C(12) 150.8(1) 1_555 1_555 1_555 yes
Mo(1) Mo(2) C(13) 150.6(1) 1_555 1_555 1_555 yes
Mo(1) Mo(2) C(14) 147.7(1) 1_555 1_555 1_555 yes
Mo(1) Mo(2) C(15) 146.7(1) 1_555 1_555 1_555 yes
Se(1) Mo(2) Se(3) 79.10(2) 1_555 1_555 1_555 yes
Se(1) Mo(2) Se(4) 115.97(3) 1_555 1_555 1_555 yes
Se(1) Mo(2) Se(5) 71.19(5) 1_555 1_555 1_555 yes
Se(1) Mo(2) Se(6) 14.8(1) 1_555 1_555 1_555 yes
Se(1) Mo(2) Se(9) 109.0(2) 1_555 1_555 1_555 yes
Se(1) Mo(2) Se(10) 80.1(4) 1_555 1_555 1_555 yes
Se(1) Mo(2) Se(11) 52.1(1) 1_555 1_555 1_555 yes
Se(1) Mo(2) C(11) 152.9(1) 1_555 1_555 1_555 yes
Se(1) Mo(2) C(12) 122.3(1) 1_555 1_555 1_555 yes
Se(1) Mo(2) C(13) 94.3(1) 1_555 1_555 1_555 yes
Se(1) Mo(2) C(14) 97.9(1) 1_555 1_555 1_555 yes
Se(1) Mo(2) C(15) 130.6(2) 1_555 1_555 1_555 yes
Se(3) Mo(2) Se(4) 62.50(2) 1_555 1_555 1_555 yes
Se(3) Mo(2) Se(5) 115.96(8) 1_555 1_555 1_555 yes
Se(3) Mo(2) Se(6) 92.9(1) 1_555 1_555 1_555 yes
Se(3) Mo(2) Se(9) 46.4(2) 1_555 1_555 1_555 yes
Se(3) Mo(2) Se(10) 116.3(7) 1_555 1_555 1_555 yes
Se(3) Mo(2) Se(11) 30.6(1) 1_555 1_555 1_555 yes
Se(3) Mo(2) C(11) 109.7(2) 1_555 1_555 1_555 yes
Se(3) Mo(2) C(12) 91.9(1) 1_555 1_555 1_555 yes
Se(3) Mo(2) C(13) 108.4(1) 1_555 1_555 1_555 yes
Se(3) Mo(2) C(14) 144.1(1) 1_555 1_555 1_555 yes
Se(3) Mo(2) C(15) 145.4(2) 1_555 1_555 1_555 yes
Se(4) Mo(2) Se(5) 81.81(7) 1_555 1_555 1_555 yes
Se(4) Mo(2) Se(6) 119.4(1) 1_555 1_555 1_555 yes
Se(4) Mo(2) Se(9) 16.2(2) 1_555 1_555 1_555 yes
Se(4) Mo(2) Se(10) 74.7(6) 1_555 1_555 1_555 yes
Se(4) Mo(2) Se(11) 90.1(1) 1_555 1_555 1_555 yes
Se(4) Mo(2) C(11) 90.2(1) 1_555 1_555 1_555 yes
Se(4) Mo(2) C(12) 108.9(1) 1_555 1_555 1_555 yes
Se(4) Mo(2) C(13) 144.0(1) 1_555 1_555 1_555 yes
Se(4) Mo(2) C(14) 142.8(2) 1_555 1_555 1_555 yes
Se(4) Mo(2) C(15) 107.2(2) 1_555 1_555 1_555 yes
Se(5) Mo(2) Se(6) 59.6(1) 1_555 1_555 1_555 yes
Se(5) Mo(2) Se(9) 92.8(2) 1_555 1_555 1_555 yes
Se(5) Mo(2) Se(10) 9.4(4) 1_555 1_555 1_555 yes
Se(5) Mo(2) Se(11) 111.1(1) 1_555 1_555 1_555 yes
Se(5) Mo(2) C(11) 122.5(2) 1_555 1_555 1_555 yes
Se(5) Mo(2) C(12) 151.7(2) 1_555 1_555 1_555 yes
Se(5) Mo(2) C(13) 128.7(2) 1_555 1_555 1_555 yes
Se(5) Mo(2) C(14) 96.1(2) 1_555 1_555 1_555 yes
Se(5) Mo(2) C(15) 93.3(2) 1_555 1_555 1_555 yes
Se(6) Mo(2) Se(9) 116.5(2) 1_555 1_555 1_555 yes
Se(6) Mo(2) Se(10) 68.9(4) 1_555 1_555 1_555 yes
Se(6) Mo(2) Se(11) 66.8(2) 1_555 1_555 1_555 yes
Se(6) Mo(2) C(11) 149.1(2) 1_555 1_555 1_555 yes
Se(6) Mo(2) C(12) 127.6(2) 1_555 1_555 1_555 yes
Se(6) Mo(2) C(13) 94.9(2) 1_555 1_555 1_555 yes
Se(6) Mo(2) C(14) 89.8(2) 1_555 1_555 1_555 yes
Se(6) Mo(2) C(15) 118.9(2) 1_555 1_555 1_555 yes
Se(9) Mo(2) Se(10) 87.1(7) 1_555 1_555 1_555 yes
Se(9) Mo(2) Se(11) 75.0(2) 1_555 1_555 1_555 yes
Se(9) Mo(2) C(11) 94.4(2) 1_555 1_555 1_555 yes
Se(9) Mo(2) C(12) 104.0(2) 1_555 1_555 1_555 yes
Se(9) Mo(2) C(13) 137.6(2) 1_555 1_555 1_555 yes
Se(9) Mo(2) C(14) 153.1(2) 1_555 1_555 1_555 yes
Se(9) Mo(2) C(15) 118.6(2) 1_555 1_555 1_555 yes
Se(10) Mo(2) Se(11) 116.6(6) 1_555 1_555 1_555 yes
Se(10) Mo(2) C(11) 115.6(6) 1_555 1_555 1_555 yes
Se(10) Mo(2) C(12) 148.0(7) 1_555 1_555 1_555 yes
Se(10) Mo(2) C(13) 132.7(7) 1_555 1_555 1_555 yes
Se(10) Mo(2) C(14) 98.0(7) 1_555 1_555 1_555 yes
Se(10) Mo(2) C(15) 89.5(7) 1_555 1_555 1_555 yes
Se(11) Mo(2) C(11) 125.8(2) 1_555 1_555 1_555 yes
Se(11) Mo(2) C(12) 95.3(2) 1_555 1_555 1_555 yes
Se(11) Mo(2) C(13) 94.2(2) 1_555 1_555 1_555 yes
Se(11) Mo(2) C(14) 124.3(2) 1_555 1_555 1_555 yes
Se(11) Mo(2) C(15) 152.1(2) 1_555 1_555 1_555 yes
C(11) Mo(2) C(12) 35.0(2) 1_555 1_555 1_555 yes
C(11) Mo(2) C(13) 58.7(2) 1_555 1_555 1_555 yes
C(11) Mo(2) C(14) 59.5(2) 1_555 1_555 1_555 yes
C(11) Mo(2) C(15) 35.7(2) 1_555 1_555 1_555 yes
C(12) Mo(2) C(13) 35.1(2) 1_555 1_555 1_555 yes
C(12) Mo(2) C(14) 59.2(2) 1_555 1_555 1_555 yes
C(12) Mo(2) C(15) 58.7(2) 1_555 1_555 1_555 yes
C(13) Mo(2) C(14) 35.8(2) 1_555 1_555 1_555 yes
C(13) Mo(2) C(15) 58.9(2) 1_555 1_555 1_555 yes
C(14) Mo(2) C(15) 35.7(2) 1_555 1_555 1_555 yes
Mo(1) Se(1) Mo(2) 62.22(2) 1_555 1_555 1_555 yes
Mo(1) Se(1) Se(6) 99.9(5) 1_555 1_555 1_555 yes
Mo(1) Se(1) Se(11) 67.4(1) 1_555 1_555 1_555 yes
Mo(1) Se(1) C(21) 107.1(2) 1_555 1_555 1_555 yes
Mo(2) Se(1) Se(6) 94.6(5) 1_555 1_555 1_555 yes
Mo(2) Se(1) Se(11) 66.0(1) 1_555 1_555 1_555 yes
Mo(2) Se(1) C(21) 113.0(2) 1_555 1_555 1_555 yes
Se(6) Se(1) Se(11) 159.9(5) 1_555 1_555 1_555 yes
Se(6) Se(1) C(21) 148.0(5) 1_555 1_555 1_555 yes
Se(11) Se(1) C(21) 51.6(2) 1_555 1_555 1_555 yes
Se(3) Se(2) Se(11) 28.6(2) 1_555 1_555 1_555 yes
Se(3) Se(2) C(21) 94.4(2) 1_555 1_555 1_555 yes
Se(11) Se(2) C(21) 66.1(3) 1_555 1_555 1_555 yes
Mo(1) Se(3) Mo(2) 62.99(2) 1_555 1_555 1_555 yes
Mo(1) Se(3) Se(2) 109.42(3) 1_555 1_555 1_555 yes
Mo(1) Se(3) Se(4) 58.04(2) 1_555 1_555 1_555 yes
Mo(1) Se(3) Se(9) 60.9(2) 1_555 1_555 1_555 yes
Mo(1) Se(3) Se(11) 81.2(2) 1_555 1_555 1_555 yes
Mo(2) Se(3) Se(2) 106.33(3) 1_555 1_555 1_555 yes
Mo(2) Se(3) Se(4) 58.77(2) 1_555 1_555 1_555 yes
Mo(2) Se(3) Se(9) 61.0(2) 1_555 1_555 1_555 yes
Mo(2) Se(3) Se(11) 80.3(2) 1_555 1_555 1_555 yes
Se(2) Se(3) Se(4) 163.06(3) 1_555 1_555 1_555 yes
Se(2) Se(3) Se(9) 166.2(2) 1_555 1_555 1_555 yes
Se(2) Se(3) Se(11) 32.0(2) 1_555 1_555 1_555 yes
Se(4) Se(3) Se(9) 3.3(2) 1_555 1_555 1_555 yes
Se(4) Se(3) Se(11) 131.2(2) 1_555 1_555 1_555 yes
Se(9) Se(3) Se(11) 134.5(3) 1_555 1_555 1_555 yes
Mo(1) Se(4) Mo(2) 63.53(2) 1_555 1_555 1_555 yes
Mo(1) Se(4) Se(3) 59.53(2) 1_555 1_555 1_555 yes
Mo(1) Se(4) Se(9) 67.4(5) 1_555 1_555 1_555 yes
Mo(1) Se(4) H(10) 156.99(3) 1_555 1_555 2_556 no
Mo(2) Se(4) Se(3) 58.72(2) 1_555 1_555 1_555 yes
Mo(2) Se(4) Se(9) 64.9(5) 1_555 1_555 1_555 yes
Mo(2) Se(4) H(10) 125.88(3) 1_555 1_555 2_556 no
Se(3) Se(4) Se(9) 8.9(5) 1_555 1_555 1_555 yes
Se(3) Se(4) H(10) 143.17(3) 1_555 1_555 2_556 no
Se(9) Se(4) H(10) 134.9(5) 1_555 1_555 2_556 no
Mo(1) Se(5) Mo(2) 65.61(8) 1_555 1_555 1_555 yes
Mo(1) Se(5) Se(6) 66.7(2) 1_555 1_555 1_555 yes
Mo(1) Se(5) Se(10) 93(4) 1_555 1_555 1_555 yes
Mo(2) Se(5) Se(6) 65.4(2) 1_555 1_555 1_555 yes
Mo(2) Se(5) Se(10) 82(4) 1_555 1_555 1_555 yes
Se(6) Se(5) Se(10) 146(4) 1_555 1_555 1_555 yes
Mo(1) Se(6) Mo(2) 57.8(1) 1_555 1_555 1_555 yes
Mo(1) Se(6) Se(1) 65.7(5) 1_555 1_555 1_555 yes
Mo(1) Se(6) Se(5) 54.3(1) 1_555 1_555 1_555 yes
Mo(1) Se(6) C(21) 86.1(2) 1_555 1_555 1_555 yes
Mo(2) Se(6) Se(1) 70.7(5) 1_555 1_555 1_555 yes
Mo(2) Se(6) Se(5) 55.0(1) 1_555 1_555 1_555 yes
Mo(2) Se(6) C(21) 91.4(2) 1_555 1_555 1_555 yes
Se(1) Se(6) Se(5) 113.3(5) 1_555 1_555 1_555 yes
Se(1) Se(6) C(21) 23.7(4) 1_555 1_555 1_555 yes
Se(5) Se(6) C(21) 136.8(3) 1_555 1_555 1_555 yes
Mo(1) Se(9) Mo(2) 69.6(2) 1_555 1_555 1_555 yes
Mo(1) Se(9) Se(3) 73.0(2) 1_555 1_555 1_555 yes
Mo(1) Se(9) Se(4) 96.1(6) 1_555 1_555 1_555 yes
Mo(2) Se(9) Se(3) 72.5(2) 1_555 1_555 1_555 yes
Mo(2) Se(9) Se(4) 98.8(6) 1_555 1_555 1_555 yes
Se(3) Se(9) Se(4) 167.9(7) 1_555 1_555 1_555 yes
Mo(1) Se(10) Mo(2) 65.1(7) 1_555 1_555 1_555 yes
Mo(1) Se(10) Se(5) 77(4) 1_555 1_555 1_555 yes
Mo(1) Se(10) H(7) 107.0(10) 1_555 1_555 2_556 no
Mo(2) Se(10) Se(5) 88(4) 1_555 1_555 1_555 yes
Mo(2) Se(10) H(7) 117.5(7) 1_555 1_555 2_556 no
Se(5) Se(10) H(7) 153(4) 1_555 1_555 2_556 no
Mo(1) Se(11) Mo(2) 59.2(1) 1_555 1_555 1_555 yes
Mo(1) Se(11) Se(1) 60.8(1) 1_555 1_555 1_555 yes
Mo(1) Se(11) Se(2) 153.4(3) 1_555 1_555 1_555 yes
Mo(1) Se(11) Se(3) 68.6(2) 1_555 1_555 1_555 yes
Mo(1) Se(11) C(21) 103.2(3) 1_555 1_555 1_555 yes
Mo(2) Se(11) Se(1) 61.9(1) 1_555 1_555 1_555 yes
Mo(2) Se(11) Se(2) 146.7(3) 1_555 1_555 1_555 yes
Mo(2) Se(11) Se(3) 69.2(2) 1_555 1_555 1_555 yes
Mo(2) Se(11) C(21) 111.2(3) 1_555 1_555 1_555 yes
Se(1) Se(11) Se(2) 118.4(3) 1_555 1_555 1_555 yes
Se(1) Se(11) Se(3) 122.1(3) 1_555 1_555 1_555 yes
Se(1) Se(11) C(21) 53.7(2) 1_555 1_555 1_555 yes
Se(2) Se(11) Se(3) 119.4(3) 1_555 1_555 1_555 yes
Se(2) Se(11) C(21) 65.7(3) 1_555 1_555 1_555 yes
Se(3) Se(11) C(21) 170.7(4) 1_555 1_555 1_555 yes
C(22) N(1) C(23) 1.0(4) 1_555 1_555 1_555 yes
C(22) N(2) C(24) 0.8(4) 1_555 1_555 1_555 yes
C(22) N(2) H(23) 94.6(2) 1_555 1_555 3_657 no
C(24) N(2) H(23) 95.1(5) 1_555 1_555 3_657 no
Mo(1) C(1) C(2) 72.8(3) 1_555 1_555 1_555 yes
Mo(1) C(1) C(3) 60.0(2) 1_555 1_555 1_555 yes
Mo(1) C(1) C(4) 59.3(2) 1_555 1_555 1_555 yes
Mo(1) C(1) C(5) 70.7(3) 1_555 1_555 1_555 yes
Mo(1) C(1) C(6) 126.9(4) 1_555 1_555 1_555 yes
Mo(1) C(1) C(7) 88.1(2) 1_555 1_555 1_555 yes
Mo(1) C(1) C(10) 87.0(2) 1_555 1_555 1_555 yes
Mo(1) C(1) H(1) 103.9(2) 1_555 1_555 1_555 no
Mo(1) C(1) H(2) 120.5(3) 1_555 1_555 1_555 no
Mo(1) C(1) H(3) 149.5(3) 1_555 1_555 1_555 no
Mo(1) C(1) H(4) 99.0(2) 1_555 1_555 1_555 no
Mo(1) C(1) H(15) 97.4(2) 1_555 1_555 1_555 no
C(2) C(1) C(3) 36.0(3) 1_555 1_555 1_555 yes
C(2) C(1) C(4) 72.1(3) 1_555 1_555 1_555 yes
C(2) C(1) C(5) 107.5(5) 1_555 1_555 1_555 yes
C(2) C(1) C(6) 124.9(5) 1_555 1_555 1_555 yes
C(2) C(1) C(7) 27.3(3) 1_555 1_555 1_555 yes
C(2) C(1) C(10) 135.4(4) 1_555 1_555 1_555 yes
C(2) C(1) H(1) 109.0(4) 1_555 1_555 1_555 no
C(2) C(1) H(2) 151.8(4) 1_555 1_555 1_555 no
C(2) C(1) H(3) 109.2(4) 1_555 1_555 1_555 no
C(2) C(1) H(4) 48.4(3) 1_555 1_555 1_555 no
C(2) C(1) H(15) 156.4(4) 1_555 1_555 1_555 no
C(3) C(1) C(4) 36.1(2) 1_555 1_555 1_555 yes
C(3) C(1) C(5) 71.5(3) 1_555 1_555 1_555 yes
C(3) C(1) C(6) 160.5(5) 1_555 1_555 1_555 yes
C(3) C(1) C(7) 63.3(2) 1_555 1_555 1_555 yes
C(3) C(1) C(10) 99.5(3) 1_555 1_555 1_555 yes
C(3) C(1) H(1) 142.2(3) 1_555 1_555 1_555 no
C(3) C(1) H(2) 171.7(3) 1_555 1_555 1_555 no
C(3) C(1) H(3) 138.2(3) 1_555 1_555 1_555 no
C(3) C(1) H(4) 84.4(2) 1_555 1_555 1_555 no
C(3) C(1) H(15) 120.5(2) 1_555 1_555 1_555 no
C(4) C(1) C(5) 35.4(3) 1_555 1_555 1_555 yes
C(4) C(1) C(6) 162.2(5) 1_555 1_555 1_555 yes
C(4) C(1) C(7) 99.3(3) 1_555 1_555 1_555 yes
C(4) C(1) C(10) 63.5(2) 1_555 1_555 1_555 yes
C(4) C(1) H(1) 162.6(3) 1_555 1_555 1_555 no
C(4) C(1) H(2) 136.0(3) 1_555 1_555 1_555 no
C(4) C(1) H(3) 151.2(3) 1_555 1_555 1_555 no
C(4) C(1) H(4) 120.4(3) 1_555 1_555 1_555 no
C(4) C(1) H(15) 84.4(2) 1_555 1_555 1_555 no
C(5) C(1) C(6) 127.3(6) 1_555 1_555 1_555 yes
C(5) C(1) C(7) 134.8(4) 1_555 1_555 1_555 yes
C(5) C(1) C(10) 28.1(3) 1_555 1_555 1_555 yes
C(5) C(1) H(1) 139.4(4) 1_555 1_555 1_555 no
C(5) C(1) H(2) 100.6(4) 1_555 1_555 1_555 no
C(5) C(1) H(3) 132.6(4) 1_555 1_555 1_555 no
C(5) C(1) H(4) 155.8(4) 1_555 1_555 1_555 no
C(5) C(1) H(15) 49.0(3) 1_555 1_555 1_555 no
C(6) C(1) C(7) 97.6(4) 1_555 1_555 1_555 yes
C(6) C(1) C(10) 99.1(4) 1_555 1_555 1_555 yes
C(6) C(1) H(1) 26.7(3) 1_555 1_555 1_555 no
C(6) C(1) H(2) 26.8(3) 1_555 1_555 1_555 no
C(6) C(1) H(3) 26.8(3) 1_555 1_555 1_555 no
C(6) C(1) H(4) 76.6(4) 1_555 1_555 1_555 no
C(6) C(1) H(15) 78.3(4) 1_555 1_555 1_555 no
C(7) C(1) C(10) 162.1(3) 1_555 1_555 1_555 yes
C(7) C(1) H(1) 83.5(2) 1_555 1_555 1_555 no
C(7) C(1) H(2) 124.4(3) 1_555 1_555 1_555 no
C(7) C(1) H(3) 84.5(2) 1_555 1_555 1_555 no
C(7) C(1) H(4) 21.1(1) 1_555 1_555 1_555 no
C(7) C(1) H(15) 174.4(3) 1_555 1_555 1_555 no
C(10) C(1) H(1) 114.4(3) 1_555 1_555 1_555 no
C(10) C(1) H(2) 72.5(2) 1_555 1_555 1_555 no
C(10) C(1) H(3) 108.1(3) 1_555 1_555 1_555 no
C(10) C(1) H(4) 174.0(3) 1_555 1_555 1_555 no
C(10) C(1) H(15) 21.0(2) 1_555 1_555 1_555 no
H(1) C(1) H(2) 46.0(1) 1_555 1_555 1_555 no
H(1) C(1) H(3) 45.9(1) 1_555 1_555 1_555 no
H(1) C(1) H(4) 63.5(1) 1_555 1_555 1_555 no
H(1) C(1) H(15) 94.1(2) 1_555 1_555 1_555 no
H(2) C(1) H(3) 45.9(1) 1_555 1_555 1_555 no
H(2) C(1) H(4) 103.4(2) 1_555 1_555 1_555 no
H(2) C(1) H(15) 51.6(1) 1_555 1_555 1_555 no
H(3) C(1) H(4) 66.3(2) 1_555 1_555 1_555 no
H(3) C(1) H(15) 90.2(2) 1_555 1_555 1_555 no
H(4) C(1) H(15) 154.9(2) 1_555 1_555 1_555 no
Mo(1) C(2) C(1) 72.1(3) 1_555 1_555 1_555 yes
Mo(1) C(2) C(3) 71.2(3) 1_555 1_555 1_555 yes
Mo(1) C(2) C(4) 59.1(2) 1_555 1_555 1_555 yes
Mo(1) C(2) C(5) 59.5(2) 1_555 1_555 1_555 yes
Mo(1) C(2) C(6) 88.7(2) 1_555 1_555 1_555 yes
Mo(1) C(2) C(7) 125.6(4) 1_555 1_555 1_555 yes
Mo(1) C(2) C(8) 88.1(2) 1_555 1_555 1_555 yes
Mo(1) C(2) H(4) 121.1(2) 1_555 1_555 1_555 no
Mo(1) C(2) H(5) 146.9(2) 1_555 1_555 1_555 no
Mo(1) C(2) H(6) 101.8(2) 1_555 1_555 1_555 no
C(1) C(2) C(3) 108.3(4) 1_555 1_555 1_555 yes
C(1) C(2) C(4) 72.1(3) 1_555 1_555 1_555 yes
C(1) C(2) C(5) 36.5(3) 1_555 1_555 1_555 yes
C(1) C(2) C(6) 28.2(3) 1_555 1_555 1_555 yes
C(1) C(2) C(7) 126.8(5) 1_555 1_555 1_555 yes
C(1) C(2) C(8) 136.4(4) 1_555 1_555 1_555 yes
C(1) C(2) H(4) 100.1(4) 1_555 1_555 1_555 no
C(1) C(2) H(5) 133.8(4) 1_555 1_555 1_555 no
C(1) C(2) H(6) 137.4(4) 1_555 1_555 1_555 no
C(3) C(2) C(4) 36.2(3) 1_555 1_555 1_555 yes
C(3) C(2) C(5) 71.8(3) 1_555 1_555 1_555 yes
C(3) C(2) C(6) 136.4(4) 1_555 1_555 1_555 yes
C(3) C(2) C(7) 124.8(5) 1_555 1_555 1_555 yes
C(3) C(2) C(8) 28.3(3) 1_555 1_555 1_555 yes
C(3) C(2) H(4) 151.5(4) 1_555 1_555 1_555 no
C(3) C(2) H(5) 108.9(4) 1_555 1_555 1_555 no
C(3) C(2) H(6) 109.1(4) 1_555 1_555 1_555 no
C(4) C(2) C(5) 35.6(2) 1_555 1_555 1_555 yes
C(4) C(2) C(6) 100.2(3) 1_555 1_555 1_555 yes
C(4) C(2) C(7) 160.8(5) 1_555 1_555 1_555 yes
C(4) C(2) C(8) 64.4(2) 1_555 1_555 1_555 yes
C(4) C(2) H(4) 171.9(3) 1_555 1_555 1_555 no
C(4) C(2) H(5) 139.0(3) 1_555 1_555 1_555 no
C(4) C(2) H(6) 141.9(3) 1_555 1_555 1_555 no
C(5) C(2) C(6) 64.6(3) 1_555 1_555 1_555 yes
C(5) C(2) C(7) 163.0(5) 1_555 1_555 1_555 yes
C(5) C(2) C(8) 100.0(3) 1_555 1_555 1_555 yes
C(5) C(2) H(4) 136.6(3) 1_555 1_555 1_555 no
C(5) C(2) H(5) 153.4(3) 1_555 1_555 1_555 no
C(5) C(2) H(6) 160.5(3) 1_555 1_555 1_555 no
C(6) C(2) C(7) 98.6(4) 1_555 1_555 1_555 yes
C(6) C(2) C(8) 163.5(3) 1_555 1_555 1_555 yes
C(6) C(2) H(4) 71.9(2) 1_555 1_555 1_555 no
C(6) C(2) H(5) 108.7(3) 1_555 1_555 1_555 no
C(6) C(2) H(6) 112.8(3) 1_555 1_555 1_555 no
C(7) C(2) C(8) 96.5(4) 1_555 1_555 1_555 yes
C(7) C(2) H(4) 26.7(3) 1_555 1_555 1_555 no
C(7) C(2) H(5) 26.7(3) 1_555 1_555 1_555 no
C(7) C(2) H(6) 26.7(3) 1_555 1_555 1_555 no
C(8) C(2) H(4) 123.2(3) 1_555 1_555 1_555 no
C(8) C(2) H(5) 82.3(2) 1_555 1_555 1_555 no
C(8) C(2) H(6) 83.7(2) 1_555 1_555 1_555 no
H(4) C(2) H(5) 45.8(1) 1_555 1_555 1_555 no
H(4) C(2) H(6) 45.8(1) 1_555 1_555 1_555 no
H(5) C(2) H(6) 45.8(1) 1_555 1_555 1_555 no
Mo(1) C(3) C(1) 60.8(2) 1_555 1_555 1_555 yes
Mo(1) C(3) C(2) 73.3(3) 1_555 1_555 1_555 yes
Mo(1) C(3) C(4) 70.9(3) 1_555 1_555 1_555 yes
Mo(1) C(3) C(5) 59.9(2) 1_555 1_555 1_555 yes
Mo(1) C(3) C(7) 88.8(2) 1_555 1_555 1_555 yes
Mo(1) C(3) C(8) 127.1(4) 1_555 1_555 1_555 yes
Mo(1) C(3) C(9) 85.8(2) 1_555 1_555 1_555 yes
Mo(1) C(3) H(7) 149.8(3) 1_555 1_555 1_555 no
Mo(1) C(3) H(8) 120.4(2) 1_555 1_555 1_555 no
Mo(1) C(3) H(9) 104.2(2) 1_555 1_555 1_555 no
C(1) C(3) C(2) 35.7(3) 1_555 1_555 1_555 yes
C(1) C(3) C(4) 71.8(3) 1_555 1_555 1_555 yes
C(1) C(3) C(5) 36.3(2) 1_555 1_555 1_555 yes
C(1) C(3) C(7) 63.9(2) 1_555 1_555 1_555 yes
C(1) C(3) C(8) 159.7(4) 1_555 1_555 1_555 yes
C(1) C(3) C(9) 100.3(3) 1_555 1_555 1_555 yes
C(1) C(3) H(7) 137.3(3) 1_555 1_555 1_555 no
C(1) C(3) H(8) 172.2(3) 1_555 1_555 1_555 no
C(1) C(3) H(9) 142.0(3) 1_555 1_555 1_555 no
C(2) C(3) C(4) 107.5(5) 1_555 1_555 1_555 yes
C(2) C(3) C(5) 72.0(3) 1_555 1_555 1_555 yes
C(2) C(3) C(7) 28.3(3) 1_555 1_555 1_555 yes
C(2) C(3) C(8) 124.6(4) 1_555 1_555 1_555 yes
C(2) C(3) C(9) 136.0(4) 1_555 1_555 1_555 yes
C(2) C(3) H(7) 108.9(3) 1_555 1_555 1_555 no
C(2) C(3) H(8) 151.3(4) 1_555 1_555 1_555 no
C(2) C(3) H(9) 108.7(3) 1_555 1_555 1_555 no
C(4) C(3) C(5) 35.5(3) 1_555 1_555 1_555 yes
C(4) C(3) C(7) 135.7(4) 1_555 1_555 1_555 yes
C(4) C(3) C(8) 127.5(5) 1_555 1_555 1_555 yes
C(4) C(3) C(9) 28.5(3) 1_555 1_555 1_555 yes
C(4) C(3) H(7) 132.2(4) 1_555 1_555 1_555 no
C(4) C(3) H(8) 101.0(3) 1_555 1_555 1_555 no
C(4) C(3) H(9) 140.1(4) 1_555 1_555 1_555 no
C(5) C(3) C(7) 100.2(3) 1_555 1_555 1_555 yes
C(5) C(3) C(8) 162.3(4) 1_555 1_555 1_555 yes
C(5) C(3) C(9) 64.0(2) 1_555 1_555 1_555 yes
C(5) C(3) H(7) 150.3(3) 1_555 1_555 1_555 no
C(5) C(3) H(8) 136.4(3) 1_555 1_555 1_555 no
C(5) C(3) H(9) 163.7(3) 1_555 1_555 1_555 no
C(7) C(3) C(8) 96.3(3) 1_555 1_555 1_555 yes
C(7) C(3) C(9) 163.9(3) 1_555 1_555 1_555 yes
C(7) C(3) H(7) 83.6(2) 1_555 1_555 1_555 no
C(7) C(3) H(8) 123.1(3) 1_555 1_555 1_555 no
C(7) C(3) H(9) 82.1(2) 1_555 1_555 1_555 no
C(8) C(3) C(9) 99.0(4) 1_555 1_555 1_555 yes
C(8) C(3) H(7) 26.7(3) 1_555 1_555 1_555 no
C(8) C(3) H(8) 26.8(2) 1_555 1_555 1_555 no
C(8) C(3) H(9) 26.7(2) 1_555 1_555 1_555 no
C(9) C(3) H(7) 108.4(3) 1_555 1_555 1_555 no
C(9) C(3) H(8) 72.4(2) 1_555 1_555 1_555 no
C(9) C(3) H(9) 113.9(3) 1_555 1_555 1_555 no
H(7) C(3) H(8) 45.8(1) 1_555 1_555 1_555 no
H(7) C(3) H(9) 45.8(1) 1_555 1_555 1_555 no
H(8) C(3) H(9) 45.8(1) 1_555 1_555 1_555 no
Mo(1) C(4) C(1) 61.3(2) 1_555 1_555 1_555 yes
Mo(1) C(4) C(2) 61.6(2) 1_555 1_555 1_555 yes
Mo(1) C(4) C(3) 73.2(3) 1_555 1_555 1_555 yes
Mo(1) C(4) C(5) 72.6(3) 1_555 1_555 1_555 yes
Mo(1) C(4) C(8) 88.5(2) 1_555 1_555 1_555 yes
Mo(1) C(4) C(9) 122.5(4) 1_555 1_555 1_555 yes
Mo(1) C(4) C(10) 88.3(2) 1_555 1_555 1_555 yes
Mo(1) C(4) H(8) 98.2(2) 1_555 1_555 1_555 no
Mo(1) C(4) H(10) 144.3(3) 1_555 1_555 1_555 no
Mo(1) C(4) H(11) 118.0(2) 1_555 1_555 1_555 no
Mo(1) C(4) H(12) 99.1(2) 1_555 1_555 1_555 no
C(1) C(4) C(2) 35.9(2) 1_555 1_555 1_555 yes
C(1) C(4) C(3) 72.1(3) 1_555 1_555 1_555 yes
C(1) C(4) C(5) 36.2(3) 1_555 1_555 1_555 yes
C(1) C(4) C(8) 98.8(3) 1_555 1_555 1_555 yes
C(1) C(4) C(9) 163.2(4) 1_555 1_555 1_555 yes
C(1) C(4) C(10) 64.2(3) 1_555 1_555 1_555 yes
C(1) C(4) H(8) 119.7(2) 1_555 1_555 1_555 no
C(1) C(4) H(10) 154.4(3) 1_555 1_555 1_555 no
C(1) C(4) H(11) 136.9(3) 1_555 1_555 1_555 no
C(1) C(4) H(12) 159.8(3) 1_555 1_555 1_555 no
C(2) C(4) C(3) 36.3(3) 1_555 1_555 1_555 yes
C(2) C(4) C(5) 72.1(3) 1_555 1_555 1_555 yes
C(2) C(4) C(8) 63.0(2) 1_555 1_555 1_555 yes
C(2) C(4) C(9) 160.6(4) 1_555 1_555 1_555 yes
C(2) C(4) C(10) 100.0(3) 1_555 1_555 1_555 yes
C(2) C(4) H(8) 83.9(2) 1_555 1_555 1_555 no
C(2) C(4) H(10) 139.4(3) 1_555 1_555 1_555 no
C(2) C(4) H(11) 172.7(3) 1_555 1_555 1_555 no
C(2) C(4) H(12) 141.2(3) 1_555 1_555 1_555 no
C(3) C(4) C(5) 108.4(5) 1_555 1_555 1_555 yes
C(3) C(4) C(8) 26.9(3) 1_555 1_555 1_555 yes
C(3) C(4) C(9) 124.5(5) 1_555 1_555 1_555 yes
C(3) C(4) C(10) 136.2(4) 1_555 1_555 1_555 yes
C(3) C(4) H(8) 47.7(3) 1_555 1_555 1_555 no
C(3) C(4) H(10) 108.9(4) 1_555 1_555 1_555 no
C(3) C(4) H(11) 151.0(4) 1_555 1_555 1_555 no
C(3) C(4) H(12) 108.6(4) 1_555 1_555 1_555 no
C(5) C(4) C(8) 134.9(4) 1_555 1_555 1_555 yes
C(5) C(4) C(9) 127.1(5) 1_555 1_555 1_555 yes
C(5) C(4) C(10) 28.0(3) 1_555 1_555 1_555 yes
C(5) C(4) H(8) 155.9(4) 1_555 1_555 1_555 no
C(5) C(4) H(10) 134.2(4) 1_555 1_555 1_555 no
C(5) C(4) H(11) 100.6(3) 1_555 1_555 1_555 no
C(5) C(4) H(12) 137.6(4) 1_555 1_555 1_555 no
C(8) C(4) C(9) 97.7(4) 1_555 1_555 1_555 yes
C(8) C(4) C(10) 161.8(3) 1_555 1_555 1_555 yes
C(8) C(4) H(8) 20.9(1) 1_555 1_555 1_555 no
C(8) C(4) H(10) 83.5(2) 1_555 1_555 1_555 no
C(8) C(4) H(11) 124.2(3) 1_555 1_555 1_555 no
C(8) C(4) H(12) 84.7(2) 1_555 1_555 1_555 no
C(9) C(4) C(10) 99.1(4) 1_555 1_555 1_555 yes
C(9) C(4) H(8) 76.8(3) 1_555 1_555 1_555 no
C(9) C(4) H(10) 26.6(2) 1_555 1_555 1_555 no
C(9) C(4) H(11) 26.5(3) 1_555 1_555 1_555 no
C(9) C(4) H(12) 26.6(3) 1_555 1_555 1_555 no
C(10) C(4) H(8) 173.4(3) 1_555 1_555 1_555 no
C(10) C(4) H(10) 109.0(3) 1_555 1_555 1_555 no
C(10) C(4) H(11) 72.7(2) 1_555 1_555 1_555 no
C(10) C(4) H(12) 113.5(3) 1_555 1_555 1_555 no
H(8) C(4) H(10) 65.1(2) 1_555 1_555 1_555 no
H(8) C(4) H(11) 103.3(2) 1_555 1_555 1_555 no
H(8) C(4) H(12) 64.9(2) 1_555 1_555 1_555 no
H(10) C(4) H(11) 45.6(1) 1_555 1_555 1_555 no
H(10) C(4) H(12) 45.6(1) 1_555 1_555 1_555 no
H(11) C(4) H(12) 45.6(1) 1_555 1_555 1_555 no
Mo(1) C(5) C(1) 73.5(3) 1_555 1_555 1_555 yes
Mo(1) C(5) C(2) 61.5(2) 1_555 1_555 1_555 yes
Mo(1) C(5) C(3) 60.7(2) 1_555 1_555 1_555 yes
Mo(1) C(5) C(4) 71.8(3) 1_555 1_555 1_555 yes
Mo(1) C(5) C(6) 88.7(2) 1_555 1_555 1_555 yes
Mo(1) C(5) C(9) 85.8(2) 1_555 1_555 1_555 yes
Mo(1) C(5) C(10) 125.8(4) 1_555 1_555 1_555 yes
Mo(1) C(5) H(2) 98.6(2) 1_555 1_555 1_555 no
Mo(1) C(5) H(11) 96.1(2) 1_555 1_555 1_555 no
Mo(1) C(5) H(13) 102.8(2) 1_555 1_555 1_555 no
Mo(1) C(5) H(14) 147.7(3) 1_555 1_555 1_555 no
Mo(1) C(5) H(15) 120.3(2) 1_555 1_555 1_555 no
C(1) C(5) C(2) 36.0(3) 1_555 1_555 1_555 yes
C(1) C(5) C(3) 72.2(3) 1_555 1_555 1_555 yes
C(1) C(5) C(4) 108.3(5) 1_555 1_555 1_555 yes
C(1) C(5) C(6) 26.9(3) 1_555 1_555 1_555 yes
C(1) C(5) C(9) 135.7(4) 1_555 1_555 1_555 yes
C(1) C(5) C(10) 125.3(6) 1_555 1_555 1_555 yes
C(1) C(5) H(2) 47.7(3) 1_555 1_555 1_555 no
C(1) C(5) H(11) 156.7(4) 1_555 1_555 1_555 no
C(1) C(5) H(13) 137.7(4) 1_555 1_555 1_555 no
C(1) C(5) H(14) 131.0(4) 1_555 1_555 1_555 no
C(1) C(5) H(15) 99.1(4) 1_555 1_555 1_555 no
C(2) C(5) C(3) 36.2(2) 1_555 1_555 1_555 yes
C(2) C(5) C(4) 72.3(3) 1_555 1_555 1_555 yes
C(2) C(5) C(6) 62.8(2) 1_555 1_555 1_555 yes
C(2) C(5) C(9) 99.6(3) 1_555 1_555 1_555 yes
C(2) C(5) C(10) 160.8(5) 1_555 1_555 1_555 yes
C(2) C(5) H(2) 83.7(2) 1_555 1_555 1_555 no
C(2) C(5) H(11) 120.6(3) 1_555 1_555 1_555 no
C(2) C(5) H(13) 163.1(3) 1_555 1_555 1_555 no
C(2) C(5) H(14) 150.8(3) 1_555 1_555 1_555 no
C(2) C(5) H(15) 135.1(3) 1_555 1_555 1_555 no
C(3) C(5) C(4) 36.1(3) 1_555 1_555 1_555 yes
C(3) C(5) C(6) 99.0(3) 1_555 1_555 1_555 yes
C(3) C(5) C(9) 63.5(2) 1_555 1_555 1_555 yes
C(3) C(5) C(10) 161.6(5) 1_555 1_555 1_555 yes
C(3) C(5) H(2) 119.9(2) 1_555 1_555 1_555 no
C(3) C(5) H(11) 84.5(2) 1_555 1_555 1_555 no
C(3) C(5) H(13) 143.7(3) 1_555 1_555 1_555 no
C(3) C(5) H(14) 139.1(3) 1_555 1_555 1_555 no
C(3) C(5) H(15) 170.9(3) 1_555 1_555 1_555 no
C(4) C(5) C(6) 135.0(4) 1_555 1_555 1_555 yes
C(4) C(5) C(9) 27.4(3) 1_555 1_555 1_555 yes
C(4) C(5) C(10) 126.0(5) 1_555 1_555 1_555 yes
C(4) C(5) H(2) 156.0(4) 1_555 1_555 1_555 no
C(4) C(5) H(11) 48.3(3) 1_555 1_555 1_555 no
C(4) C(5) H(13) 110.2(4) 1_555 1_555 1_555 no
C(4) C(5) H(14) 110.3(4) 1_555 1_555 1_555 no
C(4) C(5) H(15) 152.4(4) 1_555 1_555 1_555 no
C(6) C(5) C(9) 162.0(3) 1_555 1_555 1_555 yes
C(6) C(5) C(10) 98.4(4) 1_555 1_555 1_555 yes
C(6) C(5) H(2) 20.9(2) 1_555 1_555 1_555 no
C(6) C(5) H(11) 175.1(3) 1_555 1_555 1_555 no
C(6) C(5) H(13) 113.6(3) 1_555 1_555 1_555 no
C(6) C(5) H(14) 107.4(3) 1_555 1_555 1_555 no
C(6) C(5) H(15) 72.3(2) 1_555 1_555 1_555 no
C(9) C(5) C(10) 98.7(4) 1_555 1_555 1_555 yes
C(9) C(5) H(2) 175.3(3) 1_555 1_555 1_555 no
C(9) C(5) H(11) 21.0(1) 1_555 1_555 1_555 no
C(9) C(5) H(13) 84.4(2) 1_555 1_555 1_555 no
C(9) C(5) H(14) 85.9(2) 1_555 1_555 1_555 no
C(9) C(5) H(15) 125.1(3) 1_555 1_555 1_555 no
C(10) C(5) H(2) 77.7(4) 1_555 1_555 1_555 no
C(10) C(5) H(11) 77.8(4) 1_555 1_555 1_555 no
C(10) C(5) H(13) 26.4(3) 1_555 1_555 1_555 no
C(10) C(5) H(14) 26.4(3) 1_555 1_555 1_555 no
C(10) C(5) H(15) 26.4(3) 1_555 1_555 1_555 no
H(2) C(5) H(11) 155.5(2) 1_555 1_555 1_555 no
H(2) C(5) H(13) 93.3(2) 1_555 1_555 1_555 no
H(2) C(5) H(14) 89.6(2) 1_555 1_555 1_555 no
H(2) C(5) H(15) 51.4(1) 1_555 1_555 1_555 no
H(11) C(5) H(13) 64.3(1) 1_555 1_555 1_555 no
H(11) C(5) H(14) 67.8(2) 1_555 1_555 1_555 no
H(11) C(5) H(15) 104.2(2) 1_555 1_555 1_555 no
H(13) C(5) H(14) 45.3(1) 1_555 1_555 1_555 no
H(13) C(5) H(15) 45.3(1) 1_555 1_555 1_555 no
H(14) C(5) H(15) 45.3(1) 1_555 1_555 1_555 no
C(1) C(6) C(2) 26.8(3) 1_555 1_555 1_555 yes
C(1) C(6) C(5) 25.8(3) 1_555 1_555 1_555 yes
C(1) C(6) H(1) 109.4(6) 1_555 1_555 1_555 no
C(1) C(6) H(2) 109.2(6) 1_555 1_555 1_555 no
C(1) C(6) H(3) 109.3(6) 1_555 1_555 1_555 no
C(1) C(6) H(4) 71.5(3) 1_555 1_555 1_555 no
C(2) C(6) C(5) 52.6(2) 1_555 1_555 1_555 yes
C(2) C(6) H(1) 94.6(4) 1_555 1_555 1_555 no
C(2) C(6) H(2) 136.0(5) 1_555 1_555 1_555 no
C(2) C(6) H(3) 94.9(5) 1_555 1_555 1_555 no
C(2) C(6) H(4) 44.7(2) 1_555 1_555 1_555 no
C(5) C(6) H(1) 123.3(5) 1_555 1_555 1_555 no
C(5) C(6) H(2) 83.5(4) 1_555 1_555 1_555 no
C(5) C(6) H(3) 117.0(5) 1_555 1_555 1_555 no
C(5) C(6) H(4) 97.3(2) 1_555 1_555 1_555 no
H(1) C(6) H(2) 109.8(7) 1_555 1_555 1_555 no
H(1) C(6) H(3) 109.7(7) 1_555 1_555 1_555 no
H(1) C(6) H(4) 67.3(4) 1_555 1_555 1_555 no
H(2) C(6) H(3) 109.5(6) 1_555 1_555 1_555 no
H(2) C(6) H(4) 176.9(5) 1_555 1_555 1_555 no
H(3) C(6) H(4) 72.8(4) 1_555 1_555 1_555 no
C(1) C(7) C(2) 25.9(3) 1_555 1_555 1_555 yes
C(1) C(7) C(3) 52.8(2) 1_555 1_555 1_555 yes
C(1) C(7) H(4) 83.5(4) 1_555 1_555 1_555 no
C(1) C(7) H(5) 118.5(4) 1_555 1_555 1_555 no
C(1) C(7) H(6) 121.9(4) 1_555 1_555 1_555 no
C(2) C(7) C(3) 26.9(3) 1_555 1_555 1_555 yes
C(2) C(7) H(4) 109.3(6) 1_555 1_555 1_555 no
C(2) C(7) H(5) 109.3(5) 1_555 1_555 1_555 no
C(2) C(7) H(6) 109.3(5) 1_555 1_555 1_555 no
C(3) C(7) H(4) 136.2(5) 1_555 1_555 1_555 no
C(3) C(7) H(5) 94.6(4) 1_555 1_555 1_555 no
C(3) C(7) H(6) 94.8(4) 1_555 1_555 1_555 no
H(4) C(7) H(5) 109.6(6) 1_555 1_555 1_555 no
H(4) C(7) H(6) 109.6(6) 1_555 1_555 1_555 no
H(5) C(7) H(6) 109.7(7) 1_555 1_555 1_555 no
C(2) C(8) C(3) 27.1(2) 1_555 1_555 1_555 yes
C(2) C(8) C(4) 52.6(2) 1_555 1_555 1_555 yes
C(2) C(8) H(7) 94.9(4) 1_555 1_555 1_555 no
C(2) C(8) H(8) 136.5(5) 1_555 1_555 1_555 no
C(2) C(8) H(9) 94.6(4) 1_555 1_555 1_555 no
C(3) C(8) C(4) 25.7(2) 1_555 1_555 1_555 yes
C(3) C(8) H(7) 109.5(5) 1_555 1_555 1_555 no
C(3) C(8) H(8) 109.4(5) 1_555 1_555 1_555 no
C(3) C(8) H(9) 109.5(5) 1_555 1_555 1_555 no
C(4) C(8) H(7) 116.7(4) 1_555 1_555 1_555 no
C(4) C(8) H(8) 84.0(4) 1_555 1_555 1_555 no
C(4) C(8) H(9) 123.8(4) 1_555 1_555 1_555 no
H(7) C(8) H(8) 109.5(6) 1_555 1_555 1_555 no
H(7) C(8) H(9) 109.5(5) 1_555 1_555 1_555 no
H(8) C(8) H(9) 109.4(6) 1_555 1_555 1_555 no
C(3) C(9) C(4) 27.0(3) 1_555 1_555 1_555 yes
C(3) C(9) C(5) 52.5(2) 1_555 1_555 1_555 yes
C(3) C(9) H(8) 44.3(1) 1_555 1_555 1_555 no
C(3) C(9) H(10) 94.9(4) 1_555 1_555 1_555 no
C(3) C(9) H(11) 136.6(5) 1_555 1_555 1_555 no
C(3) C(9) H(12) 94.5(4) 1_555 1_555 1_555 no
C(4) C(9) C(5) 25.5(3) 1_555 1_555 1_555 yes
C(4) C(9) H(8) 71.3(3) 1_555 1_555 1_555 no
C(4) C(9) H(10) 109.4(5) 1_555 1_555 1_555 no
C(4) C(9) H(11) 109.6(6) 1_555 1_555 1_555 no
C(4) C(9) H(12) 109.4(5) 1_555 1_555 1_555 no
C(5) C(9) H(8) 96.8(2) 1_555 1_555 1_555 no
C(5) C(9) H(10) 118.7(4) 1_555 1_555 1_555 no
C(5) C(9) H(11) 84.2(4) 1_555 1_555 1_555 no
C(5) C(9) H(12) 121.8(4) 1_555 1_555 1_555 no
H(8) C(9) H(10) 70.2(3) 1_555 1_555 1_555 no
H(8) C(9) H(11) 179.0(5) 1_555 1_555 1_555 no
H(8) C(9) H(12) 69.9(3) 1_555 1_555 1_555 no
H(10) C(9) H(11) 109.5(5) 1_555 1_555 1_555 no
H(10) C(9) H(12) 109.4(7) 1_555 1_555 1_555 no
H(11) C(9) H(12) 109.4(5) 1_555 1_555 1_555 no
C(1) C(10) C(4) 52.4(2) 1_555 1_555 1_555 yes
C(1) C(10) C(5) 26.6(3) 1_555 1_555 1_555 yes
C(1) C(10) H(13) 123.9(4) 1_555 1_555 1_555 no
C(1) C(10) H(14) 117.4(5) 1_555 1_555 1_555 no
C(1) C(10) H(15) 83.2(4) 1_555 1_555 1_555 no
C(4) C(10) C(5) 25.9(3) 1_555 1_555 1_555 yes
C(4) C(10) H(13) 95.3(5) 1_555 1_555 1_555 no
C(4) C(10) H(14) 95.5(5) 1_555 1_555 1_555 no
C(4) C(10) H(15) 135.5(5) 1_555 1_555 1_555 no
C(5) C(10) H(13) 109.6(5) 1_555 1_555 1_555 no
C(5) C(10) H(14) 109.6(6) 1_555 1_555 1_555 no
C(5) C(10) H(15) 109.5(6) 1_555 1_555 1_555 no
H(13) C(10) H(14) 109.3(7) 1_555 1_555 1_555 no
H(13) C(10) H(15) 109.4(6) 1_555 1_555 1_555 no
H(14) C(10) H(15) 109.5(6) 1_555 1_555 1_555 no
Mo(2) C(11) C(12) 73.2(3) 1_555 1_555 1_555 yes
Mo(2) C(11) C(13) 60.2(2) 1_555 1_555 1_555 yes
Mo(2) C(11) C(14) 59.5(2) 1_555 1_555 1_555 yes
Mo(2) C(11) C(15) 71.6(3) 1_555 1_555 1_555 yes
Mo(2) C(11) C(16) 126.2(4) 1_555 1_555 1_555 yes
Mo(2) C(11) C(17) 88.4(3) 1_555 1_555 1_555 yes
Mo(2) C(11) C(20) 87.2(2) 1_555 1_555 1_555 yes
Mo(2) C(11) H(16) 147.5(3) 1_555 1_555 1_555 no
Mo(2) C(11) H(17) 102.5(2) 1_555 1_555 1_555 no
Mo(2) C(11) H(18) 121.2(3) 1_555 1_555 1_555 no
C(12) C(11) C(13) 36.0(3) 1_555 1_555 1_555 yes
C(12) C(11) C(14) 72.1(4) 1_555 1_555 1_555 yes
C(12) C(11) C(15) 107.8(5) 1_555 1_555 1_555 yes
C(12) C(11) C(16) 127.2(6) 1_555 1_555 1_555 yes
C(12) C(11) C(17) 27.9(3) 1_555 1_555 1_555 yes
C(12) C(11) C(20) 135.8(5) 1_555 1_555 1_555 yes
C(12) C(11) H(16) 132.8(4) 1_555 1_555 1_555 no
C(12) C(11) H(17) 139.2(5) 1_555 1_555 1_555 no
C(12) C(11) H(18) 100.8(4) 1_555 1_555 1_555 no
C(13) C(11) C(14) 36.1(2) 1_555 1_555 1_555 yes
C(13) C(11) C(15) 71.8(4) 1_555 1_555 1_555 yes
C(13) C(11) C(16) 162.8(5) 1_555 1_555 1_555 yes
C(13) C(11) C(17) 63.9(3) 1_555 1_555 1_555 yes
C(13) C(11) C(20) 99.9(3) 1_555 1_555 1_555 yes
C(13) C(11) H(16) 152.1(3) 1_555 1_555 1_555 no
C(13) C(11) H(17) 162.0(3) 1_555 1_555 1_555 no
C(13) C(11) H(18) 136.8(3) 1_555 1_555 1_555 no
C(14) C(11) C(15) 35.7(3) 1_555 1_555 1_555 yes
C(14) C(11) C(16) 160.1(6) 1_555 1_555 1_555 yes
C(14) C(11) C(17) 100.0(3) 1_555 1_555 1_555 yes
C(14) C(11) C(20) 63.9(3) 1_555 1_555 1_555 yes
C(14) C(11) H(16) 138.3(3) 1_555 1_555 1_555 no
C(14) C(11) H(17) 141.6(3) 1_555 1_555 1_555 no
C(14) C(11) H(18) 172.6(3) 1_555 1_555 1_555 no
C(15) C(11) C(16) 124.6(6) 1_555 1_555 1_555 yes
C(15) C(11) C(17) 135.6(5) 1_555 1_555 1_555 yes
C(15) C(11) C(20) 28.2(3) 1_555 1_555 1_555 yes
C(15) C(11) H(16) 108.7(4) 1_555 1_555 1_555 no
C(15) C(11) H(17) 109.0(4) 1_555 1_555 1_555 no
C(15) C(11) H(18) 151.2(5) 1_555 1_555 1_555 no
C(16) C(11) C(17) 99.3(5) 1_555 1_555 1_555 yes
C(16) C(11) C(20) 96.5(5) 1_555 1_555 1_555 yes
C(16) C(11) H(16) 26.5(3) 1_555 1_555 1_555 no
C(16) C(11) H(17) 26.8(3) 1_555 1_555 1_555 no
C(16) C(11) H(18) 26.6(4) 1_555 1_555 1_555 no
C(17) C(11) C(20) 163.1(3) 1_555 1_555 1_555 yes
C(17) C(11) H(16) 108.9(3) 1_555 1_555 1_555 no
C(17) C(11) H(17) 113.9(3) 1_555 1_555 1_555 no
C(17) C(11) H(18) 72.9(2) 1_555 1_555 1_555 no
C(20) C(11) H(16) 82.9(3) 1_555 1_555 1_555 no
C(20) C(11) H(17) 83.0(3) 1_555 1_555 1_555 no
C(20) C(11) H(18) 123.1(3) 1_555 1_555 1_555 no
H(16) C(11) H(17) 45.6(1) 1_555 1_555 1_555 no
H(16) C(11) H(18) 45.7(1) 1_555 1_555 1_555 no
H(17) C(11) H(18) 45.7(1) 1_555 1_555 1_555 no
Mo(2) C(12) C(11) 71.9(3) 1_555 1_555 1_555 yes
Mo(2) C(12) C(13) 71.1(3) 1_555 1_555 1_555 yes
Mo(2) C(12) C(14) 59.2(2) 1_555 1_555 1_555 yes
Mo(2) C(12) C(15) 60.0(2) 1_555 1_555 1_555 yes
Mo(2) C(12) C(16) 87.7(2) 1_555 1_555 1_555 yes
Mo(2) C(12) C(17) 125.1(4) 1_555 1_555 1_555 yes
Mo(2) C(12) C(18) 86.9(2) 1_555 1_555 1_555 yes
Mo(2) C(12) H(18) 98.1(2) 1_555 1_555 1_555 no
Mo(2) C(12) H(19) 101.8(2) 1_555 1_555 1_555 no
Mo(2) C(12) H(20) 120.1(3) 1_555 1_555 1_555 no
Mo(2) C(12) H(21) 146.9(3) 1_555 1_555 1_555 no
C(11) C(12) C(13) 108.0(5) 1_555 1_555 1_555 yes
C(11) C(12) C(14) 72.3(4) 1_555 1_555 1_555 yes
C(11) C(12) C(15) 36.4(3) 1_555 1_555 1_555 yes
C(11) C(12) C(16) 27.2(3) 1_555 1_555 1_555 yes
C(11) C(12) C(17) 125.9(6) 1_555 1_555 1_555 yes
C(11) C(12) C(18) 136.1(4) 1_555 1_555 1_555 yes
C(11) C(12) H(18) 48.1(3) 1_555 1_555 1_555 no
C(11) C(12) H(19) 110.2(4) 1_555 1_555 1_555 no
C(11) C(12) H(20) 152.6(4) 1_555 1_555 1_555 no
C(11) C(12) H(21) 110.1(4) 1_555 1_555 1_555 no
C(13) C(12) C(14) 35.8(3) 1_555 1_555 1_555 yes
C(13) C(12) C(15) 71.7(3) 1_555 1_555 1_555 yes
C(13) C(12) C(16) 135.1(4) 1_555 1_555 1_555 yes
C(13) C(12) C(17) 126.0(6) 1_555 1_555 1_555 yes
C(13) C(12) C(18) 28.2(3) 1_555 1_555 1_555 yes
C(13) C(12) H(18) 156.0(4) 1_555 1_555 1_555 no
C(13) C(12) H(19) 136.3(5) 1_555 1_555 1_555 no
C(13) C(12) H(20) 99.4(4) 1_555 1_555 1_555 no
C(13) C(12) H(21) 133.5(4) 1_555 1_555 1_555 no
C(14) C(12) C(15) 35.9(2) 1_555 1_555 1_555 yes
C(14) C(12) C(16) 99.3(3) 1_555 1_555 1_555 yes
C(14) C(12) C(17) 161.6(5) 1_555 1_555 1_555 yes
C(14) C(12) C(18) 63.9(2) 1_555 1_555 1_555 yes
C(14) C(12) H(18) 120.3(3) 1_555 1_555 1_555 no
C(14) C(12) H(19) 159.9(3) 1_555 1_555 1_555 no
C(14) C(12) H(20) 135.1(3) 1_555 1_555 1_555 no
C(14) C(12) H(21) 153.8(3) 1_555 1_555 1_555 no
C(15) C(12) C(16) 63.4(3) 1_555 1_555 1_555 yes
C(15) C(12) C(17) 162.0(5) 1_555 1_555 1_555 yes
C(15) C(12) C(18) 99.8(3) 1_555 1_555 1_555 yes
C(15) C(12) H(18) 84.4(2) 1_555 1_555 1_555 no
C(15) C(12) H(19) 143.2(3) 1_555 1_555 1_555 no
C(15) C(12) H(20) 170.8(3) 1_555 1_555 1_555 no
C(15) C(12) H(21) 139.9(3) 1_555 1_555 1_555 no
C(16) C(12) C(17) 98.7(4) 1_555 1_555 1_555 yes
C(16) C(12) C(18) 162.7(3) 1_555 1_555 1_555 yes
C(16) C(12) H(18) 21.0(2) 1_555 1_555 1_555 no
C(16) C(12) H(19) 85.7(3) 1_555 1_555 1_555 no
C(16) C(12) H(20) 125.4(3) 1_555 1_555 1_555 no
C(16) C(12) H(21) 84.7(3) 1_555 1_555 1_555 no
C(17) C(12) C(18) 97.8(4) 1_555 1_555 1_555 yes
C(17) C(12) H(18) 77.8(4) 1_555 1_555 1_555 no
C(17) C(12) H(19) 26.5(3) 1_555 1_555 1_555 no
C(17) C(12) H(20) 26.7(3) 1_555 1_555 1_555 no
C(17) C(12) H(21) 26.6(3) 1_555 1_555 1_555 no
C(18) C(12) H(18) 174.7(3) 1_555 1_555 1_555 no
C(18) C(12) H(19) 111.5(3) 1_555 1_555 1_555 no
C(18) C(12) H(20) 71.2(2) 1_555 1_555 1_555 no
C(18) C(12) H(21) 108.4(3) 1_555 1_555 1_555 no
H(18) C(12) H(19) 65.8(2) 1_555 1_555 1_555 no
H(18) C(12) H(20) 104.5(2) 1_555 1_555 1_555 no
H(18) C(12) H(21) 66.3(2) 1_555 1_555 1_555 no
H(19) C(12) H(20) 45.6(1) 1_555 1_555 1_555 no
H(19) C(12) H(21) 45.6(1) 1_555 1_555 1_555 no
H(20) C(12) H(21) 45.6(1) 1_555 1_555 1_555 no
Mo(2) C(13) C(11) 61.0(2) 1_555 1_555 1_555 yes
Mo(2) C(13) C(12) 73.8(3) 1_555 1_555 1_555 yes
Mo(2) C(13) C(14) 71.4(3) 1_555 1_555 1_555 yes
Mo(2) C(13) C(15) 60.6(2) 1_555 1_555 1_555 yes
Mo(2) C(13) C(17) 88.8(2) 1_555 1_555 1_555 yes
Mo(2) C(13) C(18) 124.6(4) 1_555 1_555 1_555 yes
Mo(2) C(13) C(19) 86.1(2) 1_555 1_555 1_555 yes
Mo(2) C(13) H(20) 99.5(2) 1_555 1_555 1_555 no
Mo(2) C(13) H(22) 101.7(2) 1_555 1_555 1_555 no
Mo(2) C(13) H(23) 118.7(2) 1_555 1_555 1_555 no
Mo(2) C(13) H(24) 147.1(3) 1_555 1_555 1_555 no
Mo(2) C(13) H(25) 96.3(2) 1_555 1_555 1_555 no
C(11) C(13) C(12) 36.0(3) 1_555 1_555 1_555 yes
C(11) C(13) C(14) 72.7(4) 1_555 1_555 1_555 yes
C(11) C(13) C(15) 36.4(2) 1_555 1_555 1_555 yes
C(11) C(13) C(17) 63.8(3) 1_555 1_555 1_555 yes
C(11) C(13) C(18) 161.1(4) 1_555 1_555 1_555 yes
C(11) C(13) C(19) 100.2(3) 1_555 1_555 1_555 yes
C(11) C(13) H(20) 85.0(2) 1_555 1_555 1_555 no
C(11) C(13) H(22) 142.2(3) 1_555 1_555 1_555 no
C(11) C(13) H(23) 171.8(3) 1_555 1_555 1_555 no
C(11) C(13) H(24) 139.3(3) 1_555 1_555 1_555 no
C(11) C(13) H(25) 121.3(3) 1_555 1_555 1_555 no
C(12) C(13) C(14) 108.7(5) 1_555 1_555 1_555 yes
C(12) C(13) C(15) 72.4(4) 1_555 1_555 1_555 yes
C(12) C(13) C(17) 27.9(3) 1_555 1_555 1_555 yes
C(12) C(13) C(18) 125.3(5) 1_555 1_555 1_555 yes
C(12) C(13) C(19) 136.2(4) 1_555 1_555 1_555 yes
C(12) C(13) H(20) 49.0(3) 1_555 1_555 1_555 no
C(12) C(13) H(22) 109.5(4) 1_555 1_555 1_555 no
C(12) C(13) H(23) 151.9(4) 1_555 1_555 1_555 no
C(12) C(13) H(24) 109.6(4) 1_555 1_555 1_555 no
C(12) C(13) H(25) 157.2(4) 1_555 1_555 1_555 no
C(14) C(13) C(15) 36.3(3) 1_555 1_555 1_555 yes
C(14) C(13) C(17) 136.5(5) 1_555 1_555 1_555 yes
C(14) C(13) C(18) 125.8(5) 1_555 1_555 1_555 yes
C(14) C(13) C(19) 27.6(3) 1_555 1_555 1_555 yes
C(14) C(13) H(20) 157.7(4) 1_555 1_555 1_555 no
C(14) C(13) H(22) 137.1(4) 1_555 1_555 1_555 no
C(14) C(13) H(23) 99.3(4) 1_555 1_555 1_555 no
C(14) C(13) H(24) 132.4(4) 1_555 1_555 1_555 no
C(14) C(13) H(25) 48.5(3) 1_555 1_555 1_555 no
C(15) C(13) C(17) 100.2(3) 1_555 1_555 1_555 yes
C(15) C(13) C(18) 161.7(4) 1_555 1_555 1_555 yes
C(15) C(13) C(19) 63.8(3) 1_555 1_555 1_555 yes
C(15) C(13) H(20) 121.4(3) 1_555 1_555 1_555 no
C(15) C(13) H(22) 161.5(3) 1_555 1_555 1_555 no
C(15) C(13) H(23) 135.6(3) 1_555 1_555 1_555 no
C(15) C(13) H(24) 152.3(3) 1_555 1_555 1_555 no
C(15) C(13) H(25) 84.8(2) 1_555 1_555 1_555 no
C(17) C(13) C(18) 97.5(4) 1_555 1_555 1_555 yes
C(17) C(13) C(19) 163.6(4) 1_555 1_555 1_555 yes
C(17) C(13) H(20) 21.2(2) 1_555 1_555 1_555 no
C(17) C(13) H(22) 83.7(2) 1_555 1_555 1_555 no
C(17) C(13) H(23) 124.1(3) 1_555 1_555 1_555 no
C(17) C(13) H(24) 84.2(2) 1_555 1_555 1_555 no
C(17) C(13) H(25) 174.2(3) 1_555 1_555 1_555 no
C(18) C(13) C(19) 98.2(4) 1_555 1_555 1_555 yes
C(18) C(13) H(20) 76.3(3) 1_555 1_555 1_555 no
C(18) C(13) H(22) 26.6(3) 1_555 1_555 1_555 no
C(18) C(13) H(23) 26.6(3) 1_555 1_555 1_555 no
C(18) C(13) H(24) 26.6(3) 1_555 1_555 1_555 no
C(18) C(13) H(25) 77.3(3) 1_555 1_555 1_555 no
C(19) C(13) H(20) 173.7(3) 1_555 1_555 1_555 no
C(19) C(13) H(22) 112.5(3) 1_555 1_555 1_555 no
C(19) C(13) H(23) 71.7(2) 1_555 1_555 1_555 no
C(19) C(13) H(24) 108.3(3) 1_555 1_555 1_555 no
C(19) C(13) H(25) 21.0(2) 1_555 1_555 1_555 no
H(20) C(13) H(22) 63.8(1) 1_555 1_555 1_555 no
H(20) C(13) H(23) 102.9(2) 1_555 1_555 1_555 no
H(20) C(13) H(24) 65.5(1) 1_555 1_555 1_555 no
H(20) C(13) H(25) 153.6(2) 1_555 1_555 1_555 no
H(22) C(13) H(23) 45.6(1) 1_555 1_555 1_555 no
H(22) C(13) H(24) 45.6(1) 1_555 1_555 1_555 no
H(22) C(13) H(25) 92.4(2) 1_555 1_555 1_555 no
H(23) C(13) H(24) 45.6(1) 1_555 1_555 1_555 no
H(23) C(13) H(25) 50.8(1) 1_555 1_555 1_555 no
H(24) C(13) H(25) 90.0(2) 1_555 1_555 1_555 no
Mo(2) C(14) C(11) 61.0(2) 1_555 1_555 1_555 yes
Mo(2) C(14) C(12) 61.5(2) 1_555 1_555 1_555 yes
Mo(2) C(14) C(13) 72.8(3) 1_555 1_555 1_555 yes
Mo(2) C(14) C(15) 73.0(3) 1_555 1_555 1_555 yes
Mo(2) C(14) C(18) 87.7(2) 1_555 1_555 1_555 yes
Mo(2) C(14) C(19) 123.5(4) 1_555 1_555 1_555 yes
Mo(2) C(14) C(20) 87.8(2) 1_555 1_555 1_555 yes
Mo(2) C(14) H(23) 97.8(2) 1_555 1_555 1_555 no
Mo(2) C(14) H(25) 118.5(3) 1_555 1_555 1_555 no
Mo(2) C(14) H(26) 100.5(2) 1_555 1_555 1_555 no
Mo(2) C(14) H(27) 145.7(3) 1_555 1_555 1_555 no
Mo(2) C(14) H(29) 98.1(2) 1_555 1_555 1_555 no
C(11) C(14) C(12) 35.7(2) 1_555 1_555 1_555 yes
C(11) C(14) C(13) 71.2(4) 1_555 1_555 1_555 yes
C(11) C(14) C(15) 36.1(3) 1_555 1_555 1_555 yes
C(11) C(14) C(18) 99.0(3) 1_555 1_555 1_555 yes
C(11) C(14) C(19) 162.1(5) 1_555 1_555 1_555 yes
C(11) C(14) C(20) 63.5(3) 1_555 1_555 1_555 yes
C(11) C(14) H(23) 120.1(3) 1_555 1_555 1_555 no
C(11) C(14) H(25) 171.1(3) 1_555 1_555 1_555 no
C(11) C(14) H(26) 142.8(3) 1_555 1_555 1_555 no
C(11) C(14) H(27) 140.3(3) 1_555 1_555 1_555 no
C(11) C(14) H(29) 84.5(2) 1_555 1_555 1_555 no
C(12) C(14) C(13) 35.5(3) 1_555 1_555 1_555 yes
C(12) C(14) C(15) 71.7(4) 1_555 1_555 1_555 yes
C(12) C(14) C(18) 63.4(2) 1_555 1_555 1_555 yes
C(12) C(14) C(19) 161.7(5) 1_555 1_555 1_555 yes
C(12) C(14) C(20) 99.1(3) 1_555 1_555 1_555 yes
C(12) C(14) H(23) 84.5(2) 1_555 1_555 1_555 no
C(12) C(14) H(25) 135.5(3) 1_555 1_555 1_555 no
C(12) C(14) H(26) 161.1(3) 1_555 1_555 1_555 no
C(12) C(14) H(27) 152.7(3) 1_555 1_555 1_555 no
C(12) C(14) H(29) 120.1(3) 1_555 1_555 1_555 no
C(13) C(14) C(15) 107.3(5) 1_555 1_555 1_555 yes
C(13) C(14) C(18) 27.9(3) 1_555 1_555 1_555 yes
C(13) C(14) C(19) 126.4(6) 1_555 1_555 1_555 yes
C(13) C(14) C(20) 134.6(4) 1_555 1_555 1_555 yes
C(13) C(14) H(23) 48.9(3) 1_555 1_555 1_555 no
C(13) C(14) H(25) 100.0(4) 1_555 1_555 1_555 no
C(13) C(14) H(26) 137.8(4) 1_555 1_555 1_555 no
C(13) C(14) H(27) 132.8(4) 1_555 1_555 1_555 no
C(13) C(14) H(29) 155.6(4) 1_555 1_555 1_555 no
C(15) C(14) C(18) 135.0(4) 1_555 1_555 1_555 yes
C(15) C(14) C(19) 126.1(5) 1_555 1_555 1_555 yes
C(15) C(14) C(20) 27.5(3) 1_555 1_555 1_555 yes
C(15) C(14) H(23) 156.1(4) 1_555 1_555 1_555 no
C(15) C(14) H(25) 152.7(4) 1_555 1_555 1_555 no
C(15) C(14) H(26) 110.3(4) 1_555 1_555 1_555 no
C(15) C(14) H(27) 110.3(4) 1_555 1_555 1_555 no
C(15) C(14) H(29) 48.4(3) 1_555 1_555 1_555 no
C(18) C(14) C(19) 98.5(4) 1_555 1_555 1_555 yes
C(18) C(14) C(20) 161.8(3) 1_555 1_555 1_555 yes
C(18) C(14) H(23) 21.1(1) 1_555 1_555 1_555 no
C(18) C(14) H(25) 72.1(2) 1_555 1_555 1_555 no
C(18) C(14) H(26) 113.0(3) 1_555 1_555 1_555 no
C(18) C(14) H(27) 108.3(3) 1_555 1_555 1_555 no
C(18) C(14) H(29) 174.2(3) 1_555 1_555 1_555 no
C(19) C(14) C(20) 98.7(4) 1_555 1_555 1_555 yes
C(19) C(14) H(23) 77.5(4) 1_555 1_555 1_555 no
C(19) C(14) H(25) 26.5(3) 1_555 1_555 1_555 no
C(19) C(14) H(26) 26.5(3) 1_555 1_555 1_555 no
C(19) C(14) H(27) 26.6(3) 1_555 1_555 1_555 no
C(19) C(14) H(29) 77.7(4) 1_555 1_555 1_555 no
C(20) C(14) H(23) 174.3(3) 1_555 1_555 1_555 no
C(20) C(14) H(25) 125.2(3) 1_555 1_555 1_555 no
C(20) C(14) H(26) 85.2(2) 1_555 1_555 1_555 no
C(20) C(14) H(27) 84.9(3) 1_555 1_555 1_555 no
C(20) C(14) H(29) 21.0(2) 1_555 1_555 1_555 no
H(23) C(14) H(25) 51.0(1) 1_555 1_555 1_555 no
H(23) C(14) H(26) 92.8(2) 1_555 1_555 1_555 no
H(23) C(14) H(27) 89.9(2) 1_555 1_555 1_555 no
H(23) C(14) H(29) 155.1(2) 1_555 1_555 1_555 no
H(25) C(14) H(26) 45.5(1) 1_555 1_555 1_555 no
H(25) C(14) H(27) 45.5(1) 1_555 1_555 1_555 no
H(25) C(14) H(29) 104.3(2) 1_555 1_555 1_555 no
H(26) C(14) H(27) 45.5(1) 1_555 1_555 1_555 no
H(26) C(14) H(29) 65.4(1) 1_555 1_555 1_555 no
H(27) C(14) H(29) 66.4(1) 1_555 1_555 1_555 no
Mo(2) C(15) C(11) 72.7(3) 1_555 1_555 1_555 yes
Mo(2) C(15) C(12) 61.3(2) 1_555 1_555 1_555 yes
Mo(2) C(15) C(13) 60.5(2) 1_555 1_555 1_555 yes
Mo(2) C(15) C(14) 71.3(3) 1_555 1_555 1_555 yes
Mo(2) C(15) C(16) 88.7(3) 1_555 1_555 1_555 yes
Mo(2) C(15) C(19) 86.2(2) 1_555 1_555 1_555 yes
Mo(2) C(15) C(20) 124.9(4) 1_555 1_555 1_555 yes
Mo(2) C(15) H(28) 146.8(3) 1_555 1_555 1_555 no
Mo(2) C(15) H(29) 119.5(2) 1_555 1_555 1_555 no
Mo(2) C(15) H(30) 101.6(2) 1_555 1_555 1_555 no
C(11) C(15) C(12) 35.8(3) 1_555 1_555 1_555 yes
C(11) C(15) C(13) 71.8(4) 1_555 1_555 1_555 yes
C(11) C(15) C(14) 108.2(5) 1_555 1_555 1_555 yes
C(11) C(15) C(16) 28.3(3) 1_555 1_555 1_555 yes
C(11) C(15) C(19) 135.8(4) 1_555 1_555 1_555 yes
C(11) C(15) C(20) 125.1(6) 1_555 1_555 1_555 yes
C(11) C(15) H(28) 109.4(4) 1_555 1_555 1_555 no
C(11) C(15) H(29) 151.6(5) 1_555 1_555 1_555 no
C(11) C(15) H(30) 109.2(4) 1_555 1_555 1_555 no
C(12) C(15) C(13) 35.9(2) 1_555 1_555 1_555 yes
C(12) C(15) C(14) 72.3(3) 1_555 1_555 1_555 yes
C(12) C(15) C(16) 64.1(3) 1_555 1_555 1_555 yes
C(12) C(15) C(19) 100.0(3) 1_555 1_555 1_555 yes
C(12) C(15) C(20) 160.5(5) 1_555 1_555 1_555 yes
C(12) C(15) H(28) 138.5(3) 1_555 1_555 1_555 no
C(12) C(15) H(29) 172.0(4) 1_555 1_555 1_555 no
C(12) C(15) H(30) 142.3(3) 1_555 1_555 1_555 no
C(13) C(15) C(14) 36.4(3) 1_555 1_555 1_555 yes
C(13) C(15) C(16) 100.0(3) 1_555 1_555 1_555 yes
C(13) C(15) C(19) 64.1(3) 1_555 1_555 1_555 yes
C(13) C(15) C(20) 162.7(5) 1_555 1_555 1_555 yes
C(13) C(15) H(28) 152.7(3) 1_555 1_555 1_555 no
C(13) C(15) H(29) 136.5(3) 1_555 1_555 1_555 no
C(13) C(15) H(30) 161.5(3) 1_555 1_555 1_555 no
C(14) C(15) C(16) 136.4(4) 1_555 1_555 1_555 yes
C(14) C(15) C(19) 27.7(3) 1_555 1_555 1_555 yes
C(14) C(15) C(20) 126.6(6) 1_555 1_555 1_555 yes
C(14) C(15) H(28) 133.5(4) 1_555 1_555 1_555 no
C(14) C(15) H(29) 100.2(4) 1_555 1_555 1_555 no
C(14) C(15) H(30) 137.6(4) 1_555 1_555 1_555 no
C(16) C(15) C(19) 163.7(3) 1_555 1_555 1_555 yes
C(16) C(15) C(20) 96.7(5) 1_555 1_555 1_555 yes
C(16) C(15) H(28) 83.2(3) 1_555 1_555 1_555 no
C(16) C(15) H(29) 123.3(3) 1_555 1_555 1_555 no
C(16) C(15) H(30) 83.4(3) 1_555 1_555 1_555 no
C(19) C(15) C(20) 98.9(4) 1_555 1_555 1_555 yes
C(19) C(15) H(28) 109.3(3) 1_555 1_555 1_555 no
C(19) C(15) H(29) 72.4(2) 1_555 1_555 1_555 no
C(19) C(15) H(30) 112.8(3) 1_555 1_555 1_555 no
C(20) C(15) H(28) 26.5(3) 1_555 1_555 1_555 no
C(20) C(15) H(29) 26.6(3) 1_555 1_555 1_555 no
C(20) C(15) H(30) 26.6(3) 1_555 1_555 1_555 no
H(28) C(15) H(29) 45.6(1) 1_555 1_555 1_555 no
H(28) C(15) H(30) 45.5(1) 1_555 1_555 1_555 no
H(29) C(15) H(30) 45.6(1) 1_555 1_555 1_555 no
C(11) C(16) C(12) 25.6(3) 1_555 1_555 1_555 yes
C(11) C(16) C(15) 27.0(3) 1_555 1_555 1_555 yes
C(11) C(16) H(16) 109.9(7) 1_555 1_555 1_555 no
C(11) C(16) H(17) 109.4(6) 1_555 1_555 1_555 no
C(11) C(16) H(18) 109.7(7) 1_555 1_555 1_555 no
C(12) C(16) C(15) 52.5(2) 1_555 1_555 1_555 yes
C(12) C(16) H(16) 117.8(5) 1_555 1_555 1_555 no
C(12) C(16) H(17) 123.1(5) 1_555 1_555 1_555 no
C(12) C(16) H(18) 84.2(5) 1_555 1_555 1_555 no
C(15) C(16) H(16) 94.9(5) 1_555 1_555 1_555 no
C(15) C(16) H(17) 94.9(5) 1_555 1_555 1_555 no
C(15) C(16) H(18) 136.7(6) 1_555 1_555 1_555 no
H(16) C(16) H(17) 109.1(8) 1_555 1_555 1_555 no
H(16) C(16) H(18) 109.6(6) 1_555 1_555 1_555 no
H(17) C(16) H(18) 109.1(8) 1_555 1_555 1_555 no
C(11) C(17) C(12) 26.2(3) 1_555 1_555 1_555 yes
C(11) C(17) C(13) 52.3(2) 1_555 1_555 1_555 yes
C(11) C(17) H(19) 95.4(4) 1_555 1_555 1_555 no
C(11) C(17) H(20) 135.4(5) 1_555 1_555 1_555 no
C(11) C(17) H(21) 95.2(5) 1_555 1_555 1_555 no
C(12) C(17) C(13) 26.1(3) 1_555 1_555 1_555 yes
C(12) C(17) H(19) 109.6(5) 1_555 1_555 1_555 no
C(12) C(17) H(20) 109.2(6) 1_555 1_555 1_555 no
C(12) C(17) H(21) 109.4(6) 1_555 1_555 1_555 no
C(13) C(17) H(19) 121.8(4) 1_555 1_555 1_555 no
C(13) C(17) H(20) 83.2(4) 1_555 1_555 1_555 no
C(13) C(17) H(21) 118.9(5) 1_555 1_555 1_555 no
H(19) C(17) H(20) 109.6(7) 1_555 1_555 1_555 no
H(19) C(17) H(21) 109.7(7) 1_555 1_555 1_555 no
H(20) C(17) H(21) 109.3(6) 1_555 1_555 1_555 no
C(12) C(18) C(13) 26.5(3) 1_555 1_555 1_555 yes
C(12) C(18) C(14) 52.7(2) 1_555 1_555 1_555 yes
C(12) C(18) H(20) 44.9(2) 1_555 1_555 1_555 no
C(12) C(18) H(22) 95.0(4) 1_555 1_555 1_555 no
C(12) C(18) H(23) 135.9(5) 1_555 1_555 1_555 no
C(12) C(18) H(24) 95.0(4) 1_555 1_555 1_555 no
C(12) C(18) H(25) 97.2(2) 1_555 1_555 1_555 no
C(13) C(18) C(14) 26.3(3) 1_555 1_555 1_555 yes
C(13) C(18) H(20) 71.4(3) 1_555 1_555 1_555 no
C(13) C(18) H(22) 109.3(6) 1_555 1_555 1_555 no
C(13) C(18) H(23) 109.4(5) 1_555 1_555 1_555 no
C(13) C(18) H(24) 109.4(6) 1_555 1_555 1_555 no
C(13) C(18) H(25) 70.8(3) 1_555 1_555 1_555 no
C(14) C(18) H(20) 97.7(2) 1_555 1_555 1_555 no
C(14) C(18) H(22) 122.6(5) 1_555 1_555 1_555 no
C(14) C(18) H(23) 83.2(4) 1_555 1_555 1_555 no
C(14) C(18) H(24) 118.2(5) 1_555 1_555 1_555 no
C(14) C(18) H(25) 44.5(2) 1_555 1_555 1_555 no
H(20) C(18) H(22) 68.4(3) 1_555 1_555 1_555 no
H(20) C(18) H(23) 177.9(5) 1_555 1_555 1_555 no
H(20) C(18) H(24) 71.7(4) 1_555 1_555 1_555 no
H(20) C(18) H(25) 142.2(3) 1_555 1_555 1_555 no
H(22) C(18) H(23) 109.5(6) 1_555 1_555 1_555 no
H(22) C(18) H(24) 109.6(6) 1_555 1_555 1_555 no
H(22) C(18) H(25) 126.6(5) 1_555 1_555 1_555 no
H(23) C(18) H(24) 109.5(6) 1_555 1_555 1_555 no
H(23) C(18) H(25) 38.7(3) 1_555 1_555 1_555 no
H(24) C(18) H(25) 120.7(5) 1_555 1_555 1_555 no
C(13) C(19) C(14) 26.0(3) 1_555 1_555 1_555 yes
C(13) C(19) C(15) 52.1(2) 1_555 1_555 1_555 yes
C(13) C(19) H(23) 44.5(2) 1_555 1_555 1_555 no
C(13) C(19) H(25) 83.7(4) 1_555 1_555 1_555 no
C(13) C(19) H(26) 123.0(5) 1_555 1_555 1_555 no
C(13) C(19) H(27) 118.1(5) 1_555 1_555 1_555 no
C(13) C(19) H(29) 96.4(3) 1_555 1_555 1_555 no
C(14) C(19) C(15) 26.1(3) 1_555 1_555 1_555 yes
C(14) C(19) H(23) 70.5(3) 1_555 1_555 1_555 no
C(14) C(19) H(25) 109.6(6) 1_555 1_555 1_555 no
C(14) C(19) H(26) 109.8(6) 1_555 1_555 1_555 no
C(14) C(19) H(27) 109.5(6) 1_555 1_555 1_555 no
C(14) C(19) H(29) 70.4(4) 1_555 1_555 1_555 no
C(15) C(19) H(23) 96.6(2) 1_555 1_555 1_555 no
C(15) C(19) H(25) 135.7(5) 1_555 1_555 1_555 no
C(15) C(19) H(26) 95.5(5) 1_555 1_555 1_555 no
C(15) C(19) H(27) 95.3(5) 1_555 1_555 1_555 no
C(15) C(19) H(29) 44.3(2) 1_555 1_555 1_555 no
H(23) C(19) H(25) 39.3(3) 1_555 1_555 1_555 no
H(23) C(19) H(26) 127.6(6) 1_555 1_555 1_555 no
H(23) C(19) H(27) 120.0(5) 1_555 1_555 1_555 no
H(23) C(19) H(29) 140.8(3) 1_555 1_555 1_555 no
H(25) C(19) H(26) 109.5(7) 1_555 1_555 1_555 no
H(25) C(19) H(27) 109.2(6) 1_555 1_555 1_555 no
H(25) C(19) H(29) 179.0(5) 1_555 1_555 1_555 no
H(26) C(19) H(27) 109.3(6) 1_555 1_555 1_555 no
H(26) C(19) H(29) 69.7(4) 1_555 1_555 1_555 no
H(27) C(19) H(29) 71.6(4) 1_555 1_555 1_555 no
C(11) C(20) C(14) 52.6(2) 1_555 1_555 1_555 yes
C(11) C(20) C(15) 26.8(3) 1_555 1_555 1_555 yes
C(11) C(20) H(28) 95.1(5) 1_555 1_555 1_555 no
C(11) C(20) H(29) 136.2(6) 1_555 1_555 1_555 no
C(11) C(20) H(30) 94.8(5) 1_555 1_555 1_555 no
C(14) C(20) C(15) 25.9(3) 1_555 1_555 1_555 yes
C(14) C(20) H(28) 118.6(5) 1_555 1_555 1_555 no
C(14) C(20) H(29) 83.6(5) 1_555 1_555 1_555 no
C(14) C(20) H(30) 122.2(5) 1_555 1_555 1_555 no
C(15) C(20) H(28) 109.6(6) 1_555 1_555 1_555 no
C(15) C(20) H(29) 109.4(7) 1_555 1_555 1_555 no
C(15) C(20) H(30) 109.4(6) 1_555 1_555 1_555 no
H(28) C(20) H(29) 109.7(7) 1_555 1_555 1_555 no
H(28) C(20) H(30) 109.3(8) 1_555 1_555 1_555 no
H(29) C(20) H(30) 109.4(6) 1_555 1_555 1_555 no
Se(1) C(21) Se(2) 121.9(3) 1_555 1_555 1_555 yes
Se(1) C(21) Se(6) 8.4(1) 1_555 1_555 1_555 yes
Se(1) C(21) Se(11) 74.7(3) 1_555 1_555 1_555 yes
Se(1) C(21) C(22) 117.4(4) 1_555 1_555 1_555 yes
Se(1) C(21) C(23) 88.8(2) 1_555 1_555 1_555 yes
Se(1) C(21) C(24) 148.7(3) 1_555 1_555 1_555 yes
Se(1) C(21) H(9) 92.9(2) 1_555 1_555 1_555 no
Se(2) C(21) Se(6) 129.8(3) 1_555 1_555 1_555 yes
Se(2) C(21) Se(11) 48.2(2) 1_555 1_555 1_555 yes
Se(2) C(21) C(22) 120.7(4) 1_555 1_555 1_555 yes
Se(2) C(21) C(23) 149.3(3) 1_555 1_555 1_555 yes
Se(2) C(21) C(24) 89.3(3) 1_555 1_555 1_555 yes
Se(2) C(21) H(9) 93.4(2) 1_555 1_555 1_555 no
Se(6) C(21) Se(11) 83.0(3) 1_555 1_555 1_555 yes
Se(6) C(21) C(22) 109.4(4) 1_555 1_555 1_555 yes
Se(6) C(21) C(23) 80.9(2) 1_555 1_555 1_555 yes
Se(6) C(21) C(24) 140.9(3) 1_555 1_555 1_555 yes
Se(6) C(21) H(9) 94.5(2) 1_555 1_555 1_555 no
Se(11) C(21) C(22) 163.6(5) 1_555 1_555 1_555 yes
Se(11) C(21) C(23) 159.1(4) 1_555 1_555 1_555 yes
Se(11) C(21) C(24) 134.9(4) 1_555 1_555 1_555 yes
Se(11) C(21) H(9) 86.5(3) 1_555 1_555 1_555 no
C(22) C(21) C(23) 28.6(3) 1_555 1_555 1_555 yes
C(22) C(21) C(24) 31.5(3) 1_555 1_555 1_555 yes
C(22) C(21) H(9) 82.0(4) 1_555 1_555 1_555 no
C(23) C(21) C(24) 60.0(2) 1_555 1_555 1_555 yes
C(23) C(21) H(9) 81.6(2) 1_555 1_555 1_555 no
C(24) C(21) H(9) 81.5(2) 1_555 1_555 1_555 no
N(1) C(22) N(2) 114.6(3) 1_555 1_555 1_555 yes
N(1) C(22) C(21) 125.0(4) 1_555 1_555 1_555 yes
N(1) C(22) C(23) 0.8(3) 1_555 1_555 1_555 yes
N(1) C(22) C(24) 114.9(4) 1_555 1_555 1_555 yes
N(2) C(22) C(21) 120.2(4) 1_555 1_555 1_555 yes
N(2) C(22) C(23) 115.0(4) 1_555 1_555 1_555 yes
N(2) C(22) C(24) 0.7(3) 1_555 1_555 1_555 yes
C(21) C(22) C(23) 124.6(5) 1_555 1_555 1_555 yes
C(21) C(22) C(24) 119.8(5) 1_555 1_555 1_555 yes
C(23) C(22) C(24) 115.3(5) 1_555 1_555 1_555 yes
N(1) C(23) C(21) 154.0(5) 1_555 1_555 1_555 yes
N(1) C(23) C(22) 178.2(7) 1_555 1_555 1_555 yes
N(1) C(23) C(24) 146.4(5) 1_555 1_555 1_555 yes
C(21) C(23) C(22) 26.7(3) 1_555 1_555 1_555 yes
C(21) C(23) C(24) 59.3(2) 1_555 1_555 1_555 yes
C(22) C(23) C(24) 32.7(3) 1_555 1_555 1_555 yes
N(2) C(24) C(21) 152.1(6) 1_555 1_555 1_555 yes
N(2) C(24) C(22) 178.5(7) 1_555 1_555 1_555 yes
N(2) C(24) C(23) 147.2(6) 1_555 1_555 1_555 yes
C(21) C(24) C(22) 28.7(3) 1_555 1_555 1_555 yes
C(21) C(24) C(23) 60.6(2) 1_555 1_555 1_555 yes
C(22) C(24) C(23) 32.0(3) 1_555 1_555 1_555 yes

loop_
_geom_bond_atom_site_label_1
_geom_bond_atom_site_label_2
_geom_bond_distance
_geom_bond_site_symmetry_1
_geom_bond_site_symmetry_2
_geom_bond_publ_flag
Mo(1) Mo(2) 2.6701(6) 1_555 1_555 yes
Mo(1) Se(1) 2.5760(8) 1_555 1_555 yes
Mo(1) Se(3) 2.5670(6) 1_555 1_555 yes
Mo(1) Se(4) 2.5266(9) 1_555 1_555 yes
Mo(1) Se(5) 2.461(3) 1_555 1_555 yes
Mo(1) Se(6) 2.784(6) 1_555 1_555 yes
Mo(1) Se(9) 2.346(6) 1_555 1_555 yes
Mo(1) Se(10) 2.52(3) 1_555 1_555 yes
Mo(1) Se(11) 2.724(5) 1_555 1_555 yes
Mo(1) C(1) 2.353(5) 1_555 1_555 yes
Mo(1) C(2) 2.363(5) 1_555 1_555 yes
Mo(1) C(3) 2.335(5) 1_555 1_555 yes
Mo(1) C(4) 2.306(5) 1_555 1_555 yes
Mo(1) C(5) 2.316(5) 1_555 1_555 yes
Mo(2) Se(1) 2.5917(8) 1_555 1_555 yes
Mo(2) Se(3) 2.5436(7) 1_555 1_555 yes
Mo(2) Se(4) 2.5450(9) 1_555 1_555 yes
Mo(2) Se(5) 2.467(3) 1_555 1_555 yes
Mo(2) Se(6) 2.738(6) 1_555 1_555 yes
Mo(2) Se(9) 2.333(6) 1_555 1_555 yes
Mo(2) Se(10) 2.44(3) 1_555 1_555 yes
Mo(2) Se(11) 2.682(5) 1_555 1_555 yes
Mo(2) C(11) 2.351(6) 1_555 1_555 yes
Mo(2) C(12) 2.367(5) 1_555 1_555 yes
Mo(2) C(13) 2.332(5) 1_555 1_555 yes
Mo(2) C(14) 2.314(5) 1_555 1_555 yes
Mo(2) C(15) 2.336(5) 1_555 1_555 yes
Se(1) Se(6) 0.701(7) 1_555 1_555 yes
Se(1) Se(11) 2.317(5) 1_555 1_555 yes
Se(1) C(21) 1.936(6) 1_555 1_555 yes
Se(2) Se(3) 2.5210(8) 1_555 1_555 yes
Se(2) Se(11) 1.535(5) 1_555 1_555 yes
Se(2) C(21) 1.877(5) 1_555 1_555 yes
Se(3) Se(4) 2.640(1) 1_555 1_555 yes
Se(3) Se(9) 1.931(9) 1_555 1_555 yes
Se(3) Se(11) 1.384(5) 1_555 1_555 yes
Se(4) Se(9) 0.720(8) 1_555 1_555 yes
Se(5) Se(6) 2.597(7) 1_555 1_555 yes
Se(5) Se(10) 0.40(2) 1_555 1_555 yes
Se(6) C(21) 2.558(9) 1_555 1_555 yes
Se(11) C(21) 1.882(8) 1_555 1_555 yes
N(1) C(22) 2.566(7) 1_555 1_555 yes
N(1) C(23) 1.135(7) 1_555 1_555 yes
N(2) C(22) 2.601(8) 1_555 1_555 yes
N(2) C(24) 1.142(8) 1_555 1_555 yes
C(1) C(2) 1.422(8) 1_555 1_555 yes
C(1) C(3) 2.313(8) 1_555 1_555 yes
C(1) C(4) 2.309(8) 1_555 1_555 yes
C(1) C(5) 1.438(8) 1_555 1_555 yes
C(1) C(6) 1.492(9) 1_555 1_555 yes
C(1) C(7) 2.610(8) 1_555 1_555 yes
C(1) C(10) 2.624(8) 1_555 1_555 yes
C(2) C(3) 1.432(7) 1_555 1_555 yes
C(2) C(4) 2.309(7) 1_555 1_555 yes
C(2) C(5) 2.306(7) 1_555 1_555 yes
C(2) C(6) 2.584(9) 1_555 1_555 yes
C(2) C(7) 1.497(7) 1_555 1_555 yes
C(2) C(8) 2.589(8) 1_555 1_555 yes
C(3) C(4) 1.431(7) 1_555 1_555 yes
C(3) C(5) 2.304(7) 1_555 1_555 yes
C(3) C(7) 2.596(7) 1_555 1_555 yes
C(3) C(8) 1.493(8) 1_555 1_555 yes
C(3) C(9) 2.598(7) 1_555 1_555 yes
C(4) C(5) 1.411(8) 1_555 1_555 yes
C(4) C(8) 2.622(8) 1_555 1_555 yes
C(4) C(9) 1.505(7) 1_555 1_555 yes
C(4) C(10) 2.608(8) 1_555 1_555 yes
C(5) C(6) 2.625(9) 1_555 1_555 yes
C(5) C(9) 2.611(9) 1_555 1_555 yes
C(5) C(10) 1.516(7) 1_555 1_555 yes
C(11) C(12) 1.418(8) 1_555 1_555 yes
C(11) C(13) 2.296(8) 1_555 1_555 yes
C(11) C(14) 2.316(8) 1_555 1_555 yes
C(11) C(15) 1.435(9) 1_555 1_555 yes
C(11) C(16) 1.498(9) 1_555 1_555 yes
C(11) C(17) 2.605(9) 1_555 1_555 yes
C(11) C(20) 2.609(9) 1_555 1_555 yes
C(12) C(13) 1.419(8) 1_555 1_555 yes
C(12) C(14) 2.313(8) 1_555 1_555 yes
C(12) C(15) 2.305(8) 1_555 1_555 yes
C(12) C(16) 2.612(10) 1_555 1_555 yes
C(12) C(17) 1.507(8) 1_555 1_555 yes
C(12) C(18) 2.599(9) 1_555 1_555 yes
C(13) C(14) 1.427(8) 1_555 1_555 yes
C(13) C(15) 2.296(8) 1_555 1_555 yes
C(13) C(17) 2.608(8) 1_555 1_555 yes
C(13) C(18) 1.506(9) 1_555 1_555 yes
C(13) C(19) 2.618(8) 1_555 1_555 yes
C(14) C(15) 1.424(8) 1_555 1_555 yes
C(14) C(18) 2.611(9) 1_555 1_555 yes
C(14) C(19) 1.505(8) 1_555 1_555 yes
C(14) C(20) 2.618(9) 1_555 1_555 yes
C(15) C(16) 2.598(10) 1_555 1_555 yes
C(15) C(19) 2.612(10) 1_555 1_555 yes
C(15) C(20) 1.506(8) 1_555 1_555 yes
C(21) C(22) 1.342(8) 1_555 1_555 yes
C(21) C(23) 2.456(8) 1_555 1_555 yes
C(21) C(24) 2.424(9) 1_555 1_555 yes
C(22) C(23) 1.431(8) 1_555 1_555 yes
C(22) C(24) 1.459(9) 1_555 1_555 yes
C(23) C(24) 2.441(9) 1_555 1_555 yes

loop_
_geom_contact_atom_site_label_1
_geom_contact_atom_site_label_2
_geom_contact_distance
_geom_contact_site_symmetry_1
_geom_contact_site_symmetry_2
_geom_contact_publ_flag
Mo(1) Mo(2) 2.6701(6) 1_555 1_555 ?
Mo(1) Se(1) 2.5760(8) 1_555 1_555 ?
Mo(1) Se(3) 2.5670(6) 1_555 1_555 ?
Mo(1) Se(4) 2.5266(9) 1_555 1_555 ?
Mo(1) Se(6) 2.784(6) 1_555 1_555 ?
Mo(1) Se(10) 2.52(3) 1_555 1_555 ?
Mo(1) Se(11) 2.724(5) 1_555 1_555 ?
Mo(2) Se(1) 2.5917(8) 1_555 1_555 ?
Mo(2) Se(3) 2.5436(7) 1_555 1_555 ?
Mo(2) Se(4) 2.5450(9) 1_555 1_555 ?
Mo(2) Se(6) 2.738(6) 1_555 1_555 ?
Mo(2) Se(11) 2.682(5) 1_555 1_555 ?
Se(2) Se(3) 2.5210(8) 1_555 1_555 ?
Se(3) Se(4) 2.640(1) 1_555 1_555 ?
Se(5) Se(6) 2.597(7) 1_555 1_555 ?
Se(6) C(21) 2.558(9) 1_555 1_555 ?
N(1) C(22) 2.566(7) 1_555 1_555 ?
N(2) C(22) 2.601(8) 1_555 1_555 ?
C(1) C(7) 2.610(8) 1_555 1_555 ?
C(1) C(10) 2.624(8) 1_555 1_555 ?
C(2) C(6) 2.584(9) 1_555 1_555 ?
C(2) C(8) 2.589(8) 1_555 1_555 ?
C(3) C(7) 2.596(7) 1_555 1_555 ?
C(3) C(9) 2.598(7) 1_555 1_555 ?
C(4) C(8) 2.622(8) 1_555 1_555 ?
C(4) C(10) 2.608(8) 1_555 1_555 ?
C(5) C(6) 2.625(9) 1_555 1_555 ?
C(5) C(9) 2.611(9) 1_555 1_555 ?
C(11) C(17) 2.605(9) 1_555 1_555 ?
C(11) C(20) 2.609(9) 1_555 1_555 ?
C(12) C(16) 2.612(10) 1_555 1_555 ?
C(12) C(18) 2.599(9) 1_555 1_555 ?
C(13) C(17) 2.608(8) 1_555 1_555 ?
C(13) C(19) 2.618(8) 1_555 1_555 ?
C(14) C(18) 2.611(9) 1_555 1_555 ?
C(14) C(20) 2.618(9) 1_555 1_555 ?
C(15) C(16) 2.598(10) 1_555 1_555 ?
C(15) C(19) 2.612(10) 1_555 1_555 ?
Se(2) Se(5) 3.439(3) 1_555 4_555 ?
Se(2) Se(10) 3.49(3) 1_555 4_555 ?
Se(3) Se(5) 3.584(3) 1_555 4_555 ?
Se(6) C(17) 3.383(9) 1_555 4_554 ?
N(2) C(18) 3.561(9) 1_555 3_657 ?
C(22) C(22) 3.41(1) 1_555 3_657 ?
C(22) C(23) 3.466(8) 1_555 3_657 ?
C(22) C(24) 3.539(9) 1_555 3_657 ?
C(23) C(24) 3.335(9) 1_555 3_657 ?
